data_7708273
loop_
_publ_author_name
'Alves, Kamilla'
'Honorato, Jo\~ao'
'Li\~ao, Luciano Morais'
'Velozo-S\'a, Vivianne de Souza'
'Pereira Mundim Guedes, Adriana'
'Dutra, Jocely de Lucena'
'Ayala, Alejandro Pedro'
'Ellena, Javier A.'
'Batista, Alzir A.'
'Gon\,calves, Pablo Jos\'e'

_publ_section_title
;
 &#x000D; Meso-tetra-(4-pyridyl)porphyrin/Palladium(II) Complexes as
 Anticancer Agents
;
_journal_name_full 'Dalton Transactions'
_journal_paper_doi 10.1039/D1DT01850G
_journal_year 2021
_chemical_formula_moiety 'C152 H138 Cl4 N8 P8 Pd4, 2(B F4), 2[BF4], 2[CH2Cl2H2O]'
_chemical_formula_sum 'C154 H146 B4 Cl8 F16 N8 O2 P8 Pd4'
_chemical_formula_weight 3445.271
_space_group_crystal_system monoclinic
_space_group_IT_number 14
_space_group_name_Hall '-P 2yab'
_space_group_name_H-M_alt 'P 1 21/a 1'
_symmetry_Int_Tables_number 14
_audit_creation_date 2021-06-02
_audit_creation_method
;
Olex2 1.3
(compiled 2020.11.12 svn.r5f609507 for OlexSys, GUI svn.r6272)
;
_audit_update_record
;
2021-09-03 deposited with the CCDC.	2021-09-07 downloaded from the CCDC.
;
_cell_angle_alpha 90
_cell_angle_beta 93.226(4)
_cell_angle_gamma 90
_cell_formula_units_Z 4
_cell_length_a 21.2707(11)
_cell_length_b 23.0586(12)
_cell_length_c 31.8123(19)
_cell_measurement_reflns_used 9940
_cell_measurement_temperature 150(2)
_cell_measurement_theta_max 68.52
_cell_measurement_theta_min 3.10
_cell_volume 15578.3(15)
_computing_molecular_graphics 'Olex2 1.3 (Dolomanov et al., 2009)'
_computing_publication_material 'Olex2 1.3 (Dolomanov et al., 2009)'
_computing_structure_refinement 'SHELXL 2018/3 (Sheldrick, 2015)'
_computing_structure_solution 'SHELXT 2018/2 (Sheldrick, 2015)'
_diffrn_ambient_temperature 150.03
_diffrn_detector 'Photon II CPAD Area Detector'
_diffrn_detector_area_resol_mean 7.9
_diffrn_detector_type 'Bruker PHOTON II'
_diffrn_measured_fraction_theta_full 0.9976
_diffrn_measured_fraction_theta_max 0.9976
_diffrn_measurement_device '\k-geometry diffractometer'
_diffrn_measurement_device_type 'Bruker D8 VENTURE Kappa Duo PHOTON II CPAD'
_diffrn_measurement_method '\w and \f scans'
_diffrn_radiation_monochromator 'multilayer optics'
_diffrn_radiation_probe x-ray
_diffrn_radiation_type 'Cu K\a'
_diffrn_radiation_wavelength 1.54178
_diffrn_reflns_av_R_equivalents 0.3483
_diffrn_reflns_av_unetI/netI 0.2043
_diffrn_reflns_Laue_measured_fraction_full 0.9976
_diffrn_reflns_Laue_measured_fraction_max 0.9976
_diffrn_reflns_limit_h_max 27
_diffrn_reflns_limit_h_min -20
_diffrn_reflns_limit_k_max 28
_diffrn_reflns_limit_k_min -28
_diffrn_reflns_limit_l_max 38
_diffrn_reflns_limit_l_min -38
_diffrn_reflns_number 185018
_diffrn_reflns_point_group_measured_fraction_full 0.9976
_diffrn_reflns_point_group_measured_fraction_max 0.9976
_diffrn_reflns_theta_full 44.9966
_diffrn_reflns_theta_max 45.00
_diffrn_reflns_theta_min 2.37
_diffrn_source 'microfocus sealed X-ray tube'
_diffrn_source_type 'Incoatec I\ms'
_exptl_absorpt_coefficient_mu 6.312
_exptl_absorpt_correction_T_max 0.7536
_exptl_absorpt_correction_T_min 0.4809
_exptl_absorpt_correction_type multi-scan
_exptl_absorpt_process_details
;
SADABS-2016/2 (Bruker,2016/2) was used for absorption correction.
wR2(int) was 0.1528 before and 0.0833 after correction.
The Ratio of minimum to maximum transmission is 0.6381.
The \l/2 correction factor is Not present.
;
_exptl_crystal_colour 'clear light red'
_exptl_crystal_colour_lustre clear
_exptl_crystal_colour_modifier light
_exptl_crystal_colour_primary red
_exptl_crystal_density_diffrn 1.469
_exptl_crystal_description block
_exptl_crystal_F_000 7029.214
_exptl_crystal_size_max 0.113
_exptl_crystal_size_mid 0.08
_exptl_crystal_size_min 0.012
_refine_diff_density_max 2.5939
_refine_diff_density_min -1.2106
_refine_diff_density_rms 0.2401
_refine_ls_d_res_high 1.0903
_refine_ls_d_res_low 18.6598
_refine_ls_goodness_of_fit_ref 1.4768
_refine_ls_hydrogen_treatment constr
_refine_ls_matrix_type full
_refine_ls_number_constraints 277
_refine_ls_number_parameters 1477
_refine_ls_number_reflns 12550
_refine_ls_number_restraints 1824
_refine_ls_restrained_S_all 1.3684
_refine_ls_R_factor_all 0.1951
_refine_ls_R_factor_gt 0.1466
_refine_ls_shift/su_max 0.0009
_refine_ls_shift/su_mean 0.0000
_refine_ls_structure_factor_coef Fsqd
_refine_ls_weighting_details 'w=1/[\s^2^(Fo^2^)+(0.2P)^2^] where P=(Fo^2^+2Fc^2^)/3'
_refine_ls_weighting_scheme calc
_refine_ls_wR_factor_gt 0.3819
_refine_ls_wR_factor_ref 0.4253
_reflns_Friedel_coverage 0.0
_reflns_limit_h_max 19
_reflns_limit_h_min 0
_reflns_limit_k_max 21
_reflns_limit_k_min 0
_reflns_limit_l_max 28
_reflns_limit_l_min -29
_reflns_number_gt 7769
_reflns_number_total 12550
_reflns_threshold_expression I>=2u(I)
_cod_data_source_file d1dt01850g2.cif
_cod_data_source_block 190710_joao2_0m
_cod_original_sg_symbol_Hall '-P 2ybc (z,y,-x)'
_cod_original_formula_sum 'B4 C154 Cl8 F16 H146 N8 O2 P8 Pd4 '
_cod_database_code 7708273
_olex2_refinement_description
;
1. Fixed Uiso
 At 1.2 times of:
  All C(H) groups, All C(H,H) groups, All N(H) groups
2. Restrained distances
 C7CA-C05F = C7CA-C05G = C03I-C02X = C03I-C02I = C02I-C022 = C05G-C03T = C028-
 C01U = C048-C01U = C048-C024 = C02K-C02E = C053-C046 = C046-C02E
 1.54 with sigma of 0.005
3. Uiso/Uaniso restraints and constraints
C111 \\sim C112 \\sim C113 \\sim C114 \\sim C115 \\sim C116: within 2A with
sigma of 0.04 and sigma for terminal atoms of 0.08 within 2A
C121 \\sim C122 \\sim C123 \\sim C124 \\sim C125 \\sim C126: within 2A with
sigma of 0.04 and sigma for terminal atoms of 0.08 within 2A
C141 \\sim C142 \\sim C143 \\sim C144 \\sim C145 \\sim C146: within 2A with
sigma of 0.04 and sigma for terminal atoms of 0.08 within 2A
C131 \\sim C132 \\sim C133 \\sim C134 \\sim C135 \\sim C136: within 2A with
sigma of 0.04 and sigma for terminal atoms of 0.08 within 2A
C321 \\sim C322 \\sim C323 \\sim C324 \\sim C325 \\sim C326: within 2A with
sigma of 0.04 and sigma for terminal atoms of 0.08 within 2A
C03T \\sim C05F \\sim C05G \\sim C7CA: within 2A with sigma of 0.04 and sigma
for terminal atoms of 0.08 within 2A
C241 \\sim C242 \\sim C243 \\sim C244 \\sim C245 \\sim C246: within 2A with
sigma of 0.04 and sigma for terminal atoms of 0.08 within 2A
C311 \\sim C312 \\sim C313 \\sim C314 \\sim C315 \\sim C316: within 2A with
sigma of 0.04 and sigma for terminal atoms of 0.08 within 2A
C02E \\sim C02K \\sim C046 \\sim C053: within 2A with sigma of 0.04 and sigma
for terminal atoms of 0.08 within 2A
C431 \\sim C432 \\sim C433 \\sim C434 \\sim C435 \\sim C436: within 2A with
sigma of 0.04 and sigma for terminal atoms of 0.08 within 2A
C411 \\sim C412 \\sim C413 \\sim C414 \\sim C415 \\sim C416: within 2A with
sigma of 0.04 and sigma for terminal atoms of 0.08 within 2A
C441 \\sim C442 \\sim C443 \\sim C444 \\sim C445 \\sim C446: within 2A with
sigma of 0.04 and sigma for terminal atoms of 0.08 within 2A
C421 \\sim C422 \\sim C423 \\sim C424 \\sim C425 \\sim C426: within 2A with
sigma of 0.04 and sigma for terminal atoms of 0.08 within 2A
C341 \\sim C342 \\sim C343 \\sim C344 \\sim C345 \\sim C346: within 2A with
sigma of 0.04 and sigma for terminal atoms of 0.08 within 2A
C231 \\sim C232 \\sim C233 \\sim C234 \\sim C235 \\sim C236: within 2A with
sigma of 0.04 and sigma for terminal atoms of 0.08 within 2A
C221 \\sim C222 \\sim C223 \\sim C224 \\sim C225 \\sim C226: within 2A with
sigma of 0.04 and sigma for terminal atoms of 0.08 within 2A
C331 \\sim C332 \\sim C333 \\sim C334 \\sim C335 \\sim C336: within 2A with
sigma of 0.04 and sigma for terminal atoms of 0.08 within 2A
C01U \\sim C024 \\sim C028 \\sim C048: within 2A with sigma of 0.04 and sigma
for terminal atoms of 0.08 within 2A
N6 \\sim C26 \\sim C27 \\sim C28 \\sim C29 \\sim C30: within 2A with sigma of
0.04 and sigma for terminal atoms of 0.08 within 2A
N5 \\sim C21 \\sim C22 \\sim C23 \\sim C24 \\sim C25: within 2A with sigma of
0.04 and sigma for terminal atoms of 0.08 within 2A
N7 \\sim C31 \\sim C32 \\sim C33 \\sim C34 \\sim C35: within 2A with sigma of
0.04 and sigma for terminal atoms of 0.08 within 2A
N8 \\sim C36 \\sim C37 \\sim C38 \\sim C39 \\sim C40: within 2A with sigma of
0.04 and sigma for terminal atoms of 0.08 within 2A
C211 \\sim C212 \\sim C213 \\sim C214 \\sim C215 \\sim C216: within 2A with
sigma of 0.04 and sigma for terminal atoms of 0.08 within 2A
N1 \\sim C1 \\sim C2 \\sim C3 \\sim C4: within 2A with sigma of 0.04 and sigma
for terminal atoms of 0.08 within 2A
N2 \\sim C6 \\sim C7 \\sim C8 \\sim C9: within 2A with sigma of 0.04 and sigma
for terminal atoms of 0.08 within 2A
N3 \\sim C11 \\sim C12 \\sim C13 \\sim C14: within 2A with sigma of 0.04 and
sigma for terminal atoms of 0.08 within 2A
N4 \\sim C16 \\sim C17 \\sim C18 \\sim C19: within 2A with sigma of 0.04 and
sigma for terminal atoms of 0.08 within 2A
C02I \\sim C02X \\sim C03I \\sim C022: within 2A with sigma of 0.04 and sigma
for terminal atoms of 0.08 within 2A
Uanis(B2) = Uanis(B1)
4. Rigid body (RIGU) restrains
 C111, C112, C113, C114, C115, C116
 with sigma for 1-2 distances of 0.004 and sigma for 1-3 distances of 0.004
 C121, C122, C123, C124, C125, C126
 with sigma for 1-2 distances of 0.004 and sigma for 1-3 distances of 0.004
 C141, C142, C143, C144, C145, C146
 with sigma for 1-2 distances of 0.004 and sigma for 1-3 distances of 0.004
 C131, C132, C133, C134, C135, C136
 with sigma for 1-2 distances of 0.004 and sigma for 1-3 distances of 0.004
 C321, C322, C323, C324, C325, C326
 with sigma for 1-2 distances of 0.004 and sigma for 1-3 distances of 0.004
 C03T, C05F, C05G, C7CA
 with sigma for 1-2 distances of 0.004 and sigma for 1-3 distances of 0.004
 C241, C242, C243, C244, C245, C246
 with sigma for 1-2 distances of 0.004 and sigma for 1-3 distances of 0.004
 C311, C312, C313, C314, C315, C316
 with sigma for 1-2 distances of 0.004 and sigma for 1-3 distances of 0.004
 C02E, C02K, C046, C053
 with sigma for 1-2 distances of 0.004 and sigma for 1-3 distances of 0.004
 C431, C432, C433, C434, C435, C436
 with sigma for 1-2 distances of 0.004 and sigma for 1-3 distances of 0.004
 C411, C412, C413, C414, C415, C416
 with sigma for 1-2 distances of 0.004 and sigma for 1-3 distances of 0.004
 C441, C442, C443, C444, C445, C446
 with sigma for 1-2 distances of 0.004 and sigma for 1-3 distances of 0.004
 C421, C422, C423, C424, C425, C426
 with sigma for 1-2 distances of 0.004 and sigma for 1-3 distances of 0.004
 C341, C342, C343, C344, C345, C346
 with sigma for 1-2 distances of 0.004 and sigma for 1-3 distances of 0.004
 C231, C232, C233, C234, C235, C236
 with sigma for 1-2 distances of 0.004 and sigma for 1-3 distances of 0.004
 C221, C222, C223, C224, C225, C226
 with sigma for 1-2 distances of 0.004 and sigma for 1-3 distances of 0.004
 C331, C332, C333, C334, C335, C336
 with sigma for 1-2 distances of 0.004 and sigma for 1-3 distances of 0.004
 C01U, C024, C028, C048
 with sigma for 1-2 distances of 0.004 and sigma for 1-3 distances of 0.004
 N6, C26, C27, C28, C29, C30
 with sigma for 1-2 distances of 0.004 and sigma for 1-3 distances of 0.004
 N5, C21, C22, C23, C24, C25
 with sigma for 1-2 distances of 0.004 and sigma for 1-3 distances of 0.004
 N7, C31, C32, C33, C34, C35
 with sigma for 1-2 distances of 0.004 and sigma for 1-3 distances of 0.004
 N8, C36, C37, C38, C39, C40
 with sigma for 1-2 distances of 0.004 and sigma for 1-3 distances of 0.004
 C211, C212, C213, C214, C215, C216
 with sigma for 1-2 distances of 0.004 and sigma for 1-3 distances of 0.004
 N1, C1, C2, C3, C4
 with sigma for 1-2 distances of 0.004 and sigma for 1-3 distances of 0.004
 N2, C6, C7, C8, C9
 with sigma for 1-2 distances of 0.004 and sigma for 1-3 distances of 0.004
 N3, C11, C12, C13, C14
 with sigma for 1-2 distances of 0.004 and sigma for 1-3 distances of 0.004
 N4, C16, C17, C18, C19
 with sigma for 1-2 distances of 0.004 and sigma for 1-3 distances of 0.004
 C02I, C02X, C03I, C022
 with sigma for 1-2 distances of 0.004 and sigma for 1-3 distances of 0.004
5.a Secondary CH2 refined with riding coordinates:
 C01U(H01a,H01b), C02E(H02a,H02b), C02I(H02c,H02d), C02K(H02e,H02f), C02X(H02g,
 H02h), C03I(H03a,H03b), C03T(H03c,H03d), C05F(H05a,H05b), C05G(H05c,H05d),
 C7CA(H7Ca,H7Cb), C022(H02i,H02j), C024(H02k,H02l), C028(H02m,H02n), C046(H04a,
 H04b), C048(H04c,H04d), C053(H05e,H05f)
5.b Aromatic/amide H refined with riding coordinates:
 N2(H2), N4(H4), C2(H2a), C3(H3), C7(H7), C8(H8), C12(H12), C13(H13), C17(H17),
  C18(H18), C22(H22), C23(H23), C24(H24), C25(H25), C27(H27), C28(H28),
 C29(H29), C30(H30), C32(H32), C33(H33), C34(H34), C35(H35), C36(H36), C37(H37),
  C39(H39), C40(H40), C116(H116), C115(H115), C114(H114), C113(H113),
 C112(H112), C122(H122), C123(H123), C124(H124), C125(H125), C126(H126),
 C132(H132), C136(H136), C135(H135), C134(H134), C133(H133), C146(H146),
 C145(H145), C144(H144), C143(H143), C142(H142), C216(H216), C215(H215),
 C214(H214), C213(H213), C212(H212), C222(H222), C223(H223), C224(H224),
 C225(H225), C226(H226), C232(H232), C233(H233), C234(H234), C235(H235),
 C236(H236), C242(H242), C243(H243), C244(H244), C245(H245), C246(H246),
 C316(H316), C315(H315), C314(H314), C313(H313), C312(H312), C326(H326),
 C325(H325), C324(H324), C323(H323), C322(H322), C336(H336), C332(H332),
 C333(H333), C334(H334), C335(H335), C346(H346), C345(H345), C344(H344),
 C343(H343), C342(H342), C416(H416), C415(H415), C414(H414), C413(H413),
 C412(H412), C426(H426), C425(H425), C424(H424), C423(H423), C422(H422),
 C432(H432), C433(H433), C434(H434), C435(H435), C436(H436), C446(H446),
 C445(H445), C444(H444), C443(H443), C442(H442)
5.c Fitted hexagon refined as free rotating group:
 C111(C116,C115,C114,C113,C112), C121(C122,C123,C124,C125,C126), C132(C131,
 C136,C135,C134,C133), C141(C146,C145,C144,C143,C142), C216(C215,C214,C213,C212,
 C211), C221(C222,C223,C224,C225,C226), C231(C232,C233,C234,C235,C236),
 C242(C243,C244,C245,C246,C241), C311(C316,C315,C314,C313,C312), C321(C326,C325,
 C324,C323,C322), C336(C331,C332,C333,C334,C335), C341(C346,C345,C344,C343,
 C342), C411(C416,C415,C414,C413,C412), C421(C426,C425,C424,C423,C422),
 C431(C432,C433,C434,C435,C436), C441(C446,C445,C444,C443,C442)
;
_smtbx_masks_void_probe_radius 0.8
_smtbx_masks_void_truncation_radius 0.8
_olex2_submission_special_instructions 'No special instructions were received'

loop_
_space_group_symop_id
_space_group_symop_operation_xyz
1 x,y,z
2 -x+1/2,y+1/2,-z
3 -x,-y,-z
4 x-1/2,-y-1/2,z

loop_
_atom_site_label
_atom_site_type_symbol
_atom_site_fract_x
_atom_site_fract_y
_atom_site_fract_z
_atom_site_U_iso_or_equiv
_atom_site_adp_type
_atom_site_occupancy
_atom_site_refinement_flags_posn
_atom_site_refinement_flags_adp
Pd1 Pd -0.75651(12) 0.32303(12) 0.53778(8) 0.1073(9) Uani 1.000000 . .
Pd2 Pd -1.07752(8) 0.63452(7) 0.20695(7) 0.0674(7) Uani 1.000000 . .
Pd3 Pd -0.51704(9) 0.66632(8) 0.00685(8) 0.0837(8) Uani 1.000000 . .
Pd4 Pd -0.22404(8) 0.34436(7) 0.28964(8) 0.0780(8) Uani 1.000000 . .
Cl1 Cl -0.6538(6) 0.2935(7) 0.5272(4) 0.200(7) Uani 1.000000 . .
Cl2 Cl -1.0677(3) 0.6522(3) 0.2801(2) 0.078(2) Uani 1.000000 . .
Cl3 Cl -0.6166(4) 0.7081(3) 0.0124(3) 0.110(3) Uani 1.000000 . .
Cl4 Cl -0.2415(3) 0.4082(3) 0.2334(3) 0.098(2) Uani 1.000000 . .
P1 P -0.7600(6) 0.2614(5) 0.5939(3) 0.145(4) Uani 1.000000 . .
P2 P -0.8474(4) 0.3639(5) 0.5501(3) 0.121(3) Uani 1.000000 . .
P3 P -1.1731(3) 0.6784(2) 0.2051(2) 0.068(2) Uani 1.000000 . .
P4 P -1.0845(3) 0.6164(3) 0.1373(3) 0.078(2) Uani 1.000000 . .
P5 P -0.5067(4) 0.7237(4) -0.0499(3) 0.104(3) Uani 1.000000 . .
P6 P -0.4193(3) 0.6285(3) 0.0045(3) 0.086(2) Uani 1.000000 . .
P7 P -0.2136(3) 0.2841(3) 0.3460(3) 0.094(3) Uani 1.000000 . .
P8 P -0.1196(3) 0.3392(3) 0.2762(3) 0.087(2) Uani 1.000000 . .
N1 N -0.7317(7) 0.4897(6) 0.2975(6) 0.051(4) Uani 1.000000 . U
N2 N -0.6052(8) 0.4477(6) 0.3210(7) 0.064(5) Uani 1.000000 . U
H2 H -0.6219(8) 0.4710(6) 0.3015(7) 0.076(5) Uiso 1.000000 R .
N3 N -0.5693(8) 0.4884(7) 0.2360(7) 0.071(5) Uani 1.000000 . U
N4 N -0.6920(8) 0.5320(6) 0.2183(7) 0.066(5) Uani 1.000000 . U
H4 H -0.6730(8) 0.5109(6) 0.2383(7) 0.080(6) Uiso 1.000000 R .
N5 N -0.7505(9) 0.3694(8) 0.4823(6) 0.071(5) Uani 1.000000 . U
N6 N -0.3202(8) 0.3590(8) 0.2991(6) 0.067(5) Uani 1.000000 . U
N7 N -0.5380(9) 0.6189(7) 0.0627(7) 0.069(5) Uani 1.000000 . U
N8 N -0.9871(7) 0.5988(6) 0.2142(6) 0.051(4) Uani 1.000000 . U
C1 C -0.7894(11) 0.5137(10) 0.2836(9) 0.066(5) Uani 1.000000 . U
C01U C -0.1711(10) 0.2009(11) 0.2839(10) 0.113(8) Uani 1.000000 D U
H01a H -0.1782(10) 0.1602(11) 0.2750(10) 0.135(10) Uiso 1.000000 R .
H01b H -0.1981(10) 0.2258(11) 0.2651(10) 0.135(10) Uiso 1.000000 R .
C2 C -0.8304(11) 0.5137(10) 0.3179(8) 0.073(6) Uani 1.000000 . U
H2a H -0.8720(11) 0.5287(10) 0.3166(8) 0.088(7) Uiso 1.000000 R .
C02E C -0.440(2) 0.6087(18) -0.0860(12) 0.183(12) Uani 1.000000 D U
H02a H -0.432(2) 0.5772(18) -0.1060(12) 0.220(15) Uiso 1.000000 R .
H02b H -0.486(2) 0.6066(18) -0.0806(12) 0.220(15) Uiso 1.000000 R .
C02I C -1.1722(10) 0.7468(10) 0.1298(10) 0.107(7) Uani 1.000000 D U
H02c H -1.1770(10) 0.7843(10) 0.1444(10) 0.128(9) Uiso 1.000000 R .
H02d H -1.1928(10) 0.7504(10) 0.1013(10) 0.128(9) Uiso 1.000000 R .
C02K C -0.4033(17) 0.5945(18) -0.0442(12) 0.167(13) Uani 1.000000 D U
H02e H -0.3584(17) 0.6019(18) -0.0489(12) 0.201(16) Uiso 1.000000 R .
H02f H -0.4074(17) 0.5522(18) -0.0398(12) 0.201(16) Uiso 1.000000 R .
C02X C -1.0932(14) 0.6781(8) 0.1010(9) 0.098(8) Uani 1.000000 D U
H02g H -1.0554(14) 0.6812(8) 0.0844(9) 0.117(10) Uiso 1.000000 R .
H02h H -1.1302(14) 0.6720(8) 0.0813(9) 0.117(10) Uiso 1.000000 R .
C3 C -0.8006(11) 0.4889(9) 0.3533(8) 0.068(5) Uani 1.000000 . U
H3 H -0.8177(11) 0.4829(9) 0.3799(8) 0.081(6) Uiso 1.000000 R .
C03I C -1.1015(10) 0.7347(9) 0.1259(9) 0.103(7) Uani 1.000000 D U
H03a H -1.0820(10) 0.7673(9) 0.1112(9) 0.124(9) Uiso 1.000000 R .
H03b H -1.0804(10) 0.7311(9) 0.1543(9) 0.124(9) Uiso 1.000000 R .
C03T C -0.8108(18) 0.278(2) 0.6348(12) 0.185(15) Uani 1.000000 D U
H03c H -0.8547(18) 0.279(2) 0.6228(12) 0.223(18) Uiso 1.000000 R .
H03d H -0.8079(18) 0.246(2) 0.6559(12) 0.223(18) Uiso 1.000000 R .
C4 C -0.7364(11) 0.4738(9) 0.3411(8) 0.057(5) Uani 1.000000 . U
C5 C -0.6970(11) 0.4445(9) 0.3634(8) 0.065(7) Uani 1.000000 . .
C05F C -0.844(2) 0.402(3) 0.5961(14) 0.216(16) Uani 1.000000 D U
H05a H -0.884(2) 0.395(3) 0.6099(14) 0.26(2) Uiso 1.000000 R .
H05b H -0.843(2) 0.443(3) 0.5890(14) 0.26(2) Uiso 1.000000 R .
C05G C -0.7954(19) 0.3358(18) 0.6570(14) 0.187(14) Uani 1.000000 D U
H05c H -0.7551(19) 0.3311(18) 0.6738(14) 0.225(17) Uiso 1.000000 R .
H05d H -0.8285(19) 0.3434(18) 0.6769(14) 0.225(17) Uiso 1.000000 R .
C6 C -0.6349(11) 0.4291(8) 0.3549(9) 0.063(5) Uani 1.000000 . U
C7 C -0.5870(11) 0.3987(9) 0.3802(9) 0.075(6) Uani 1.000000 . U
H7 H -0.5926(11) 0.3846(9) 0.4077(9) 0.090(7) Uiso 1.000000 R .
C7CA C -0.790(2) 0.390(2) 0.6290(13) 0.206(14) Uani 1.000000 D U
H7Ca H -0.750(2) 0.386(2) 0.6139(13) 0.247(17) Uiso 1.000000 R .
H7Cb H -0.785(2) 0.424(2) 0.6476(13) 0.247(17) Uiso 1.000000 R .
C8 C -0.5358(11) 0.3931(9) 0.3609(9) 0.073(6) Uani 1.000000 . U
H8 H -0.4993(11) 0.3722(9) 0.3706(9) 0.088(7) Uiso 1.000000 R .
C9 C -0.5442(12) 0.4249(9) 0.3208(10) 0.071(5) Uani 1.000000 . U
C10 C -0.5061(10) 0.4286(8) 0.2875(10) 0.073(8) Uani 1.000000 . .
C11 C -0.5121(11) 0.4591(11) 0.2496(9) 0.076(6) Uani 1.000000 . U
C12 C -0.4656(11) 0.4638(9) 0.2181(8) 0.072(6) Uani 1.000000 . U
H12 H -0.4246(11) 0.4476(9) 0.2190(8) 0.086(7) Uiso 1.000000 R .
C13 C -0.4959(10) 0.4991(10) 0.1850(9) 0.076(6) Uani 1.000000 . U
H13 H -0.4792(10) 0.5111(10) 0.1594(9) 0.091(7) Uiso 1.000000 R .
C14 C -0.5580(10) 0.5120(9) 0.2002(9) 0.064(5) Uani 1.000000 . U
C15 C -0.6018(11) 0.5477(11) 0.1703(10) 0.082(8) Uani 1.000000 . .
C16 C -0.6658(10) 0.5555(9) 0.1826(9) 0.073(6) Uani 1.000000 . U
C17 C -0.7093(9) 0.5859(8) 0.1577(8) 0.064(5) Uani 1.000000 . U
H17 H -0.7024(9) 0.6052(8) 0.1319(8) 0.077(6) Uiso 1.000000 R .
C18 C -0.7668(10) 0.5826(9) 0.1784(9) 0.074(6) Uani 1.000000 . U
H18 H -0.8053(10) 0.6000(9) 0.1686(9) 0.089(7) Uiso 1.000000 R .
C19 C -0.7582(10) 0.5504(8) 0.2149(9) 0.063(5) Uani 1.000000 . U
C20 C -0.7980(9) 0.5386(9) 0.2444(7) 0.053(6) Uani 1.000000 . .
C21 C -0.7134(9) 0.4206(9) 0.4071(8) 0.055(5) Uani 1.000000 . U
C022 C -1.2060(12) 0.6992(10) 0.1540(9) 0.092(8) Uani 1.000000 D U
H02i H -1.2083(12) 0.6641(10) 0.1361(9) 0.110(9) Uiso 1.000000 R .
H02j H -1.2497(12) 0.7123(10) 0.1574(9) 0.110(9) Uiso 1.000000 R .
C22 C -0.7648(10) 0.3805(10) 0.4091(8) 0.066(5) Uani 1.000000 . U
H22 H -0.7884(10) 0.3688(10) 0.3842(8) 0.079(6) Uiso 1.000000 R .
C23 C -0.7787(12) 0.3600(11) 0.4470(8) 0.075(6) Uani 1.000000 . U
H23 H -0.8144(12) 0.3352(11) 0.4473(8) 0.090(7) Uiso 1.000000 R .
C024 C -0.0753(10) 0.2737(8) 0.2969(10) 0.104(9) Uani 1.000000 D U
H02k H -0.0305(10) 0.2774(8) 0.2903(10) 0.125(11) Uiso 1.000000 R .
H02l H -0.0772(10) 0.2725(8) 0.3279(10) 0.125(11) Uiso 1.000000 R .
C24 C -0.7034(12) 0.4066(12) 0.4815(9) 0.085(6) Uani 1.000000 . U
H24 H -0.6799(12) 0.4138(12) 0.5072(9) 0.102(7) Uiso 1.000000 R .
C25 C -0.6846(12) 0.4376(11) 0.4444(8) 0.079(6) Uani 1.000000 . U
H25 H -0.6542(12) 0.4678(11) 0.4462(8) 0.095(7) Uiso 1.000000 R .
C26 C -0.4400(10) 0.4015(10) 0.2973(9) 0.076(6) Uani 1.000000 . U
C27 C -0.3934(10) 0.4268(10) 0.3222(8) 0.073(6) Uani 1.000000 . U
H27 H -0.4010(10) 0.4601(10) 0.3387(8) 0.087(7) Uiso 1.000000 R .
C28 C -0.3365(10) 0.4023(10) 0.3220(8) 0.068(6) Uani 1.000000 . U
H28 H -0.3047(10) 0.4183(10) 0.3407(8) 0.082(7) Uiso 1.000000 R .
C028 C -0.1915(14) 0.2080(11) 0.3293(10) 0.114(9) Uani 1.000000 D U
H02m H -0.1567(14) 0.1941(11) 0.3487(10) 0.137(11) Uiso 1.000000 R .
H02n H -0.2281(14) 0.1823(11) 0.3329(10) 0.137(11) Uiso 1.000000 R .
C29 C -0.3665(11) 0.3297(11) 0.2753(9) 0.086(7) Uani 1.000000 . U
H29 H -0.3564(11) 0.2957(11) 0.2602(9) 0.103(8) Uiso 1.000000 R .
C30 C -0.4293(11) 0.3509(11) 0.2735(10) 0.088(7) Uani 1.000000 . U
H30 H -0.4623(11) 0.3321(11) 0.2574(10) 0.105(8) Uiso 1.000000 R .
C31 C -0.5784(12) 0.5704(8) 0.1315(10) 0.071(5) Uani 1.000000 . U
C32 C -0.5309(12) 0.6119(8) 0.1362(9) 0.075(6) Uani 1.000000 . U
H32 H -0.5115(12) 0.6235(8) 0.1625(9) 0.090(7) Uiso 1.000000 R .
C33 C -0.5155(13) 0.6342(11) 0.0974(10) 0.082(6) Uani 1.000000 . U
H33 H -0.4846(13) 0.6640(11) 0.0977(10) 0.099(7) Uiso 1.000000 R .
C34 C -0.5850(12) 0.5796(9) 0.0578(9) 0.079(6) Uani 1.000000 . U
H34 H -0.6022(12) 0.5684(9) 0.0308(9) 0.095(7) Uiso 1.000000 R .
C35 C -0.6068(14) 0.5559(10) 0.0955(10) 0.087(6) Uani 1.000000 . U
H35 H -0.6416(14) 0.5300(10) 0.0946(10) 0.105(8) Uiso 1.000000 R .
C36 C -0.9757(10) 0.5432(9) 0.2205(8) 0.065(6) Uani 1.000000 . U
H36 H -1.0099(10) 0.5166(9) 0.2194(8) 0.079(7) Uiso 1.000000 R .
C37 C -0.9162(10) 0.5229(8) 0.2286(7) 0.056(5) Uani 1.000000 . U
H37 H -0.9099(10) 0.4821(8) 0.2298(7) 0.068(6) Uiso 1.000000 R .
C38 C -0.8647(10) 0.5586(9) 0.2352(8) 0.060(5) Uani 1.000000 . U
C39 C -0.8816(10) 0.6189(8) 0.2310(7) 0.057(5) Uani 1.000000 . U
H39 H -0.8500(10) 0.6477(8) 0.2351(7) 0.069(6) Uiso 1.000000 R .
C40 C -0.9416(10) 0.6352(9) 0.2212(8) 0.060(6) Uani 1.000000 . U
H40 H -0.9508(10) 0.6755(9) 0.2194(8) 0.072(7) Uiso 1.000000 R .
C046 C -0.429(2) 0.6666(15) -0.1085(13) 0.184(12) Uani 1.000000 D U
H04a H -0.387(2) 0.6672(15) -0.1191(13) 0.220(15) Uiso 1.000000 R .
H04b H -0.460(2) 0.6707(15) -0.1329(13) 0.220(15) Uiso 1.000000 R .
C048 C -0.1017(9) 0.2165(8) 0.2782(11) 0.109(8) Uani 1.000000 D U
H04c H -0.0755(9) 0.1845(8) 0.2904(11) 0.131(9) Uiso 1.000000 R .
H04d H -0.0954(9) 0.2171(8) 0.2476(11) 0.131(9) Uiso 1.000000 R .
C053 C -0.437(2) 0.7173(19) -0.0777(15) 0.192(14) Uani 1.000000 D U
H05e H -0.432(2) 0.7537(19) -0.0939(15) 0.230(17) Uiso 1.000000 R .
H05f H -0.401(2) 0.7156(19) -0.0566(15) 0.230(17) Uiso 1.000000 R .
C111 C -0.6873(14) 0.248(2) 0.6233(10) 0.34(3) Uani 1.000000 . U
C116 C -0.6704(18) 0.194(2) 0.6404(13) 0.35(3) Uani 1.000000 G U
H116 H -0.6964(18) 0.162(2) 0.6348(13) 0.42(4) Uiso 1.000000 R .
C115 C -0.6154(19) 0.1890(19) 0.6659(11) 0.36(3) Uani 1.000000 G U
H115 H -0.6038(19) 0.1524(19) 0.6776(11) 0.43(4) Uiso 1.000000 R .
C114 C -0.5774(15) 0.237(2) 0.6742(10) 0.37(3) Uani 1.000000 G U
H114 H -0.5398(15) 0.233(2) 0.6916(10) 0.44(4) Uiso 1.000000 R .
C113 C -0.5943(18) 0.291(2) 0.6570(14) 0.37(3) Uani 1.000000 G U
H113 H -0.5683(18) 0.324(2) 0.6627(14) 0.44(4) Uiso 1.000000 R .
C112 C -0.6493(19) 0.2962(19) 0.6315(12) 0.36(3) Uani 1.000000 G U
H112 H -0.6608(19) 0.3328(19) 0.6198(12) 0.43(4) Uiso 1.000000 R .
C121 C -0.782(3) 0.1905(15) 0.579(2) 0.52(5) Uani 1.000000 . U
C122 C -0.820(4) 0.151(3) 0.5988(17) 0.54(5) Uani 1.000000 G U
H122 H -0.835(4) 0.159(3) 0.6258(17) 0.64(5) Uiso 1.000000 R .
C123 C -0.837(2) 0.099(2) 0.579(2) 0.54(5) Uani 1.000000 G U
H123 H -0.863(2) 0.072(2) 0.592(2) 0.65(5) Uiso 1.000000 R .
C124 C -0.816(3) 0.0869(15) 0.539(2) 0.54(5) Uani 1.000000 G U
H124 H -0.828(3) 0.0516(15) 0.526(2) 0.65(5) Uiso 1.000000 R .
C125 C -0.778(3) 0.126(2) 0.5197(16) 0.53(5) Uani 1.000000 G U
H125 H -0.763(3) 0.118(2) 0.4926(16) 0.63(5) Uiso 1.000000 R .
C126 C -0.761(2) 0.1782(19) 0.540(2) 0.52(5) Uani 1.000000 G U
H126 H -0.735(2) 0.2052(19) 0.526(2) 0.62(6) Uiso 1.000000 R .
C132 C -0.8492(11) 0.4725(13) 0.5108(7) 0.154(10) Uani 1.000000 . U
H132 H -0.8189(11) 0.4841(13) 0.5322(7) 0.184(12) Uiso 1.000000 R .
C131 C -0.8753(12) 0.4173(12) 0.5117(7) 0.140(10) Uani 1.000000 G U
C136 C -0.9196(12) 0.4002(10) 0.4803(9) 0.150(10) Uani 1.000000 G U
H136 H -0.9375(12) 0.3625(10) 0.4809(9) 0.180(12) Uiso 1.000000 R .
C135 C -0.9377(11) 0.4384(13) 0.4480(7) 0.162(10) Uani 1.000000 G U
H135 H -0.9679(11) 0.4267(13) 0.4265(7) 0.194(12) Uiso 1.000000 R .
C134 C -0.9115(12) 0.4936(12) 0.4471(7) 0.161(10) Uani 1.000000 G U
H134 H -0.9238(12) 0.5196(12) 0.4250(7) 0.193(12) Uiso 1.000000 R .
C133 C -0.8672(12) 0.5106(10) 0.4785(9) 0.164(10) Uani 1.000000 G U
H133 H -0.8493(12) 0.5483(10) 0.4779(9) 0.196(12) Uiso 1.000000 R .
C141 C -0.9193(14) 0.3189(19) 0.5558(12) 0.30(3) Uani 1.000000 . U
C146 C -0.9790(17) 0.3217(19) 0.5713(13) 0.32(3) Uani 1.000000 G U
H146 H -0.9913(17) 0.3549(19) 0.5865(13) 0.39(3) Uiso 1.000000 R .
C145 C -1.0208(10) 0.276(2) 0.5647(12) 0.33(3) Uani 1.000000 G U
H145 H -1.0617(10) 0.278(2) 0.5753(12) 0.39(3) Uiso 1.000000 R .
C144 C -1.0029(15) 0.2272(19) 0.5425(12) 0.33(3) Uani 1.000000 G U
H144 H -1.0315(15) 0.1958(19) 0.5379(12) 0.40(3) Uiso 1.000000 R .
C143 C -0.9432(18) 0.2244(19) 0.5270(14) 0.33(3) Uani 1.000000 G U
H143 H -0.9309(18) 0.1911(19) 0.5118(14) 0.40(3) Uiso 1.000000 R .
C142 C -0.9014(11) 0.270(2) 0.5336(12) 0.32(3) Uani 1.000000 G U
H142 H -0.8606(11) 0.268(2) 0.5230(12) 0.39(3) Uiso 1.000000 R .
C216 C -1.0198(7) 0.5176(7) 0.1110(7) 0.103(7) Uani 1.000000 . U
H216 H -1.0586(7) 0.4979(7) 0.1137(7) 0.124(9) Uiso 1.000000 R .
C215 C -0.9672(9) 0.4872(6) 0.0991(7) 0.108(8) Uani 1.000000 G U
H215 H -0.9701(9) 0.4467(6) 0.0937(7) 0.129(9) Uiso 1.000000 R .
C214 C -0.9105(7) 0.5159(7) 0.0952(7) 0.106(7) Uani 1.000000 G U
H214 H -0.8745(7) 0.4952(7) 0.0870(7) 0.127(9) Uiso 1.000000 R .
C213 C -0.9062(7) 0.5751(7) 0.1031(7) 0.097(7) Uani 1.000000 G U
H213 H -0.8674(7) 0.5948(7) 0.1004(7) 0.116(8) Uiso 1.000000 R .
C212 C -0.9588(8) 0.6055(6) 0.1150(7) 0.103(7) Uani 1.000000 G U
H212 H -0.9559(8) 0.6460(6) 0.1204(7) 0.124(9) Uiso 1.000000 R .
C211 C -1.0156(7) 0.5768(7) 0.1190(7) 0.099(7) Uani 1.000000 G U
C221 C -1.1493(7) 0.5669(6) 0.1215(6) 0.076(6) Uani 1.000000 . U
C222 C -1.1653(8) 0.5239(7) 0.1496(5) 0.084(6) Uani 1.000000 G U
H222 H -1.1500(8) 0.5258(7) 0.1782(5) 0.101(7) Uiso 1.000000 R .
C223 C -1.2038(8) 0.4782(6) 0.1359(6) 0.091(6) Uani 1.000000 G U
H223 H -1.2148(8) 0.4488(6) 0.1551(6) 0.109(8) Uiso 1.000000 R .
C224 C -1.2263(8) 0.4755(7) 0.0940(6) 0.103(7) Uani 1.000000 G U
H224 H -1.2526(8) 0.4442(7) 0.0846(6) 0.124(9) Uiso 1.000000 R .
C225 C -1.2102(9) 0.5184(8) 0.0659(5) 0.103(7) Uani 1.000000 G U
H225 H -1.2255(9) 0.5166(8) 0.0373(5) 0.123(9) Uiso 1.000000 R .
C226 C -1.1717(8) 0.5641(7) 0.0796(5) 0.093(7) Uani 1.000000 G U
H226 H -1.1607(8) 0.5935(7) 0.0604(5) 0.112(8) Uiso 1.000000 R .
C231 C -1.1671(8) 0.7458(5) 0.2355(6) 0.086(7) Uani 1.000000 . U
C232 C -1.1110(7) 0.7768(7) 0.2364(6) 0.087(7) Uani 1.000000 G U
H232 H -1.0751(7) 0.7608(7) 0.2242(6) 0.105(8) Uiso 1.000000 R .
C233 C -1.1073(7) 0.8311(6) 0.2554(6) 0.091(7) Uani 1.000000 G U
H233 H -1.0689(7) 0.8522(6) 0.2561(6) 0.109(8) Uiso 1.000000 R .
C234 C -1.1597(9) 0.8544(5) 0.2733(5) 0.089(7) Uani 1.000000 G U
H234 H -1.1572(9) 0.8915(5) 0.2863(5) 0.106(8) Uiso 1.000000 R .
C235 C -1.2158(7) 0.8234(7) 0.2724(5) 0.088(6) Uani 1.000000 G U
H235 H -1.2517(7) 0.8394(7) 0.2846(5) 0.105(8) Uiso 1.000000 R .
C236 C -1.2195(7) 0.7691(6) 0.2534(6) 0.090(7) Uani 1.000000 G U
H236 H -1.2579(7) 0.7480(6) 0.2527(6) 0.108(8) Uiso 1.000000 R .
C242 C -1.2951(7) 0.6449(8) 0.2182(7) 0.115(8) Uani 1.000000 . U
H242 H -1.3054(7) 0.6783(8) 0.2017(7) 0.138(10) Uiso 1.000000 R .
C243 C -1.3427(5) 0.6112(9) 0.2338(7) 0.127(9) Uani 1.000000 G U
H243 H -1.3856(5) 0.6215(9) 0.2279(7) 0.152(11) Uiso 1.000000 R .
C244 C -1.3277(7) 0.5625(9) 0.2580(7) 0.125(9) Uani 1.000000 G U
H244 H -1.3603(7) 0.5394(9) 0.2686(7) 0.149(11) Uiso 1.000000 R .
C245 C -1.2650(8) 0.5474(8) 0.2666(7) 0.120(8) Uani 1.000000 G U
H245 H -1.2548(8) 0.5141(8) 0.2832(7) 0.144(10) Uiso 1.000000 R .
C246 C -1.2174(5) 0.5811(8) 0.2511(6) 0.095(7) Uani 1.000000 G U
H246 H -1.1746(5) 0.5708(8) 0.2570(6) 0.114(9) Uiso 1.000000 R .
C241 C -1.2324(6) 0.6299(8) 0.2269(6) 0.076(6) Uani 1.000000 G U
C311 C -0.5640(12) 0.7137(11) -0.0926(7) 0.146(10) Uani 1.000000 . U
C316 C -0.5600(12) 0.7485(10) -0.1280(8) 0.149(10) Uani 1.000000 G U
H316 H -0.5273(12) 0.7764(10) -0.1292(8) 0.179(12) Uiso 1.000000 R .
C315 C -0.6039(14) 0.7425(10) -0.1618(7) 0.162(10) Uani 1.000000 G U
H315 H -0.6012(14) 0.7663(10) -0.1860(7) 0.194(13) Uiso 1.000000 R .
C314 C -0.6518(13) 0.7017(12) -0.1601(7) 0.163(11) Uani 1.000000 G U
H314 H -0.6818(13) 0.6976(12) -0.1832(7) 0.196(13) Uiso 1.000000 R .
C313 C -0.6558(11) 0.6669(10) -0.1247(8) 0.154(10) Uani 1.000000 G U
H313 H -0.6886(11) 0.6391(10) -0.1235(8) 0.185(12) Uiso 1.000000 R .
C312 C -0.6119(14) 0.6729(10) -0.0909(7) 0.149(10) Uani 1.000000 G U
H312 H -0.6147(14) 0.6492(10) -0.0667(7) 0.178(12) Uiso 1.000000 R .
C321 C -0.5148(17) 0.7980(7) -0.0356(7) 0.185(13) Uani 1.000000 . U
C326 C -0.4602(14) 0.8260(10) -0.0205(8) 0.181(13) Uani 1.000000 G U
H326 H -0.4208(14) 0.8066(10) -0.0207(8) 0.218(15) Uiso 1.000000 R .
C325 C -0.4632(14) 0.8823(10) -0.0053(8) 0.194(13) Uani 1.000000 G U
H325 H -0.4258(14) 0.9014(10) 0.0050(8) 0.232(16) Uiso 1.000000 R .
C324 C -0.5208(17) 0.9107(7) -0.0050(8) 0.187(13) Uani 1.000000 G U
H324 H -0.5228(17) 0.9492(7) 0.0054(8) 0.225(16) Uiso 1.000000 R .
C323 C -0.5754(14) 0.8828(11) -0.0201(8) 0.189(13) Uani 1.000000 G U
H323 H -0.6148(14) 0.9022(11) -0.0199(8) 0.226(15) Uiso 1.000000 R .
C322 C -0.5724(14) 0.8264(11) -0.0353(8) 0.186(13) Uani 1.000000 G U
H322 H -0.6098(14) 0.8073(11) -0.0456(8) 0.224(15) Uiso 1.000000 R .
C336 C -0.4275(12) 0.5183(12) 0.0365(8) 0.163(10) Uani 1.000000 . U
H336 H -0.4492(12) 0.5084(12) 0.0106(8) 0.196(12) Uiso 1.000000 R .
C331 C -0.4058(12) 0.5746(10) 0.0433(8) 0.149(10) Uani 1.000000 G U
C332 C -0.3740(11) 0.5890(8) 0.0812(10) 0.147(10) Uani 1.000000 G U
H332 H -0.3592(11) 0.6275(8) 0.0858(10) 0.176(12) Uiso 1.000000 R .
C333 C -0.3638(12) 0.5472(12) 0.1123(8) 0.161(10) Uani 1.000000 G U
H333 H -0.3420(12) 0.5571(12) 0.1382(8) 0.193(12) Uiso 1.000000 R .
C334 C -0.3855(12) 0.4909(10) 0.1055(9) 0.158(10) Uani 1.000000 G U
H334 H -0.3785(12) 0.4623(10) 0.1267(9) 0.190(12) Uiso 1.000000 R .
C335 C -0.4173(12) 0.4765(8) 0.0676(10) 0.171(11) Uani 1.000000 G U
H335 H -0.4321(12) 0.4380(8) 0.0629(10) 0.205(13) Uiso 1.000000 R .
C341 C -0.3605(11) 0.6825(9) 0.0173(8) 0.143(10) Uani 1.000000 . U
C346 C -0.2997(12) 0.6772(10) 0.0040(9) 0.165(10) Uani 1.000000 G U
H346 H -0.2880(12) 0.6437(10) -0.0111(9) 0.198(13) Uiso 1.000000 R .
C345 C -0.2559(9) 0.7210(13) 0.0126(9) 0.162(10) Uani 1.000000 G U
H345 H -0.2144(9) 0.7174(13) 0.0035(9) 0.194(12) Uiso 1.000000 R .
C344 C -0.2731(10) 0.7700(10) 0.0347(8) 0.153(10) Uani 1.000000 G U
H344 H -0.2432(10) 0.8000(10) 0.0406(8) 0.184(12) Uiso 1.000000 R .
C343 C -0.3339(11) 0.7753(9) 0.0480(7) 0.122(8) Uani 1.000000 G U
H343 H -0.3456(11) 0.8088(9) 0.0631(7) 0.147(10) Uiso 1.000000 R .
C342 C -0.3776(8) 0.7315(11) 0.0394(8) 0.125(9) Uani 1.000000 G U
H342 H -0.4192(8) 0.7351(11) 0.0485(8) 0.150(10) Uiso 1.000000 R .
C411 C -0.1038(12) 0.3439(8) 0.2213(6) 0.112(7) Uani 1.000000 . U
C416 C -0.0483(10) 0.3717(8) 0.2120(8) 0.125(8) Uani 1.000000 G U
H416 H -0.0200(10) 0.3849(8) 0.2341(8) 0.150(10) Uiso 1.000000 R .
C415 C -0.0341(10) 0.3801(8) 0.1703(9) 0.136(9) Uani 1.000000 G U
H415 H 0.0038(10) 0.3991(8) 0.1639(9) 0.164(10) Uiso 1.000000 R .
C414 C -0.0755(14) 0.3608(10) 0.1379(6) 0.150(9) Uani 1.000000 G U
H414 H -0.0658(14) 0.3665(10) 0.1094(6) 0.180(11) Uiso 1.000000 R .
C413 C -0.1310(12) 0.3330(9) 0.1472(8) 0.137(9) Uani 1.000000 G U
H413 H -0.1593(12) 0.3198(9) 0.1251(8) 0.165(10) Uiso 1.000000 R .
C412 C -0.1452(9) 0.3246(7) 0.1889(9) 0.119(8) Uani 1.000000 G U
H412 H -0.1831(9) 0.3056(7) 0.1953(9) 0.143(9) Uiso 1.000000 R .
C421 C -0.0778(8) 0.4014(6) 0.3016(7) 0.095(7) Uani 1.000000 . U
C426 C -0.0176(8) 0.3952(6) 0.3204(7) 0.118(8) Uani 1.000000 G U
H426 H 0.0016(8) 0.3580(6) 0.3221(7) 0.142(10) Uiso 1.000000 R .
C425 C 0.0145(7) 0.4434(9) 0.3368(7) 0.115(8) Uani 1.000000 G U
H425 H 0.0557(7) 0.4391(9) 0.3496(7) 0.138(10) Uiso 1.000000 R .
C424 C -0.0136(8) 0.4978(7) 0.3343(7) 0.111(8) Uani 1.000000 G U
H424 H 0.0084(8) 0.5307(7) 0.3455(7) 0.134(9) Uiso 1.000000 R .
C423 C -0.0738(8) 0.5040(6) 0.3155(7) 0.112(8) Uani 1.000000 G U
H423 H -0.0930(8) 0.5412(6) 0.3138(7) 0.135(10) Uiso 1.000000 R .
C422 C -0.1059(7) 0.4558(8) 0.2992(7) 0.104(8) Uani 1.000000 G U
H422 H -0.1470(7) 0.4601(8) 0.2863(7) 0.125(9) Uiso 1.000000 R .
C431 C -0.1561(9) 0.3080(10) 0.3851(6) 0.115(8) Uani 1.000000 . U
C432 C -0.1468(9) 0.3673(10) 0.3903(7) 0.124(8) Uani 1.000000 G U
H432 H -0.1662(9) 0.3938(10) 0.3708(7) 0.149(10) Uiso 1.000000 R .
C433 C -0.1091(10) 0.3878(9) 0.4242(8) 0.132(9) Uani 1.000000 G U
H433 H -0.1027(10) 0.4283(9) 0.4278(8) 0.159(10) Uiso 1.000000 R .
C434 C -0.0807(10) 0.3491(12) 0.4529(6) 0.147(9) Uani 1.000000 G U
H434 H -0.0549(10) 0.3631(12) 0.4760(6) 0.176(11) Uiso 1.000000 R .
C435 C -0.0900(11) 0.2898(11) 0.4476(7) 0.159(10) Uani 1.000000 G U
H435 H -0.0705(11) 0.2633(11) 0.4672(7) 0.191(12) Uiso 1.000000 R .
C436 C -0.1277(11) 0.2692(8) 0.4137(8) 0.139(9) Uani 1.000000 G U
H436 H -0.1340(11) 0.2287(8) 0.4101(8) 0.166(11) Uiso 1.000000 R .
C441 C -0.2853(6) 0.2773(8) 0.3741(6) 0.088(7) Uani 1.000000 . U
C446 C -0.3337(8) 0.2417(7) 0.3581(6) 0.086(7) Uani 1.000000 G U
H446 H -0.3279(8) 0.2186(7) 0.3339(6) 0.103(8) Uiso 1.000000 R .
C445 C -0.3906(6) 0.2400(8) 0.3775(7) 0.104(8) Uani 1.000000 G U
H445 H -0.4237(6) 0.2157(8) 0.3666(7) 0.125(9) Uiso 1.000000 R .
C444 C -0.3991(7) 0.2738(10) 0.4129(7) 0.123(9) Uani 1.000000 G U
H444 H -0.4380(7) 0.2726(10) 0.4262(7) 0.147(10) Uiso 1.000000 R .
C443 C -0.3507(10) 0.3094(10) 0.4289(7) 0.137(9) Uani 1.000000 G U
H443 H -0.3565(10) 0.3325(10) 0.4531(7) 0.165(11) Uiso 1.000000 R .
C442 C -0.2938(8) 0.3111(9) 0.4095(7) 0.134(9) Uani 1.000000 G U
H442 H -0.2607(8) 0.3354(9) 0.4204(7) 0.160(11) Uiso 1.000000 R .
F1 F -0.3657(9) 0.7669(9) 0.1776(11) 0.212(14) Uani 1.000000 . .
F2 F -0.4481(9) 0.7590(8) 0.1329(9) 0.167(10) Uani 1.000000 . .
F3 F -0.3933(9) 0.6817(8) 0.1495(7) 0.145(8) Uani 1.000000 . .
F4 F -0.4522(17) 0.7244(11) 0.1952(11) 0.207(14) Uani 1.000000 . .
B1 B -0.415(2) 0.7337(18) 0.166(2) 0.129(14) Uani 1.000000 . .
F5 F -0.8612(13) 0.3663(9) 0.3017(9) 0.184(10) Uani 1.000000 . .
F6 F -0.8223(9) 0.3073(7) 0.2534(6) 0.125(6) Uani 1.000000 . .
F7 F -0.8884(10) 0.3791(7) 0.2362(9) 0.178(11) Uani 1.000000 . .
F8 F -0.9235(8) 0.3014(7) 0.2707(9) 0.164(10) Uani 1.000000 . .
B2 B -0.878(2) 0.3422(19) 0.2614(19) 0.129(14) Uani 1.000000 . .

loop_
_atom_site_aniso_label
_atom_site_aniso_U_11
_atom_site_aniso_U_22
_atom_site_aniso_U_33
_atom_site_aniso_U_12
_atom_site_aniso_U_13
_atom_site_aniso_U_23
Pd1 0.0862(17) 0.147(2) 0.0889(19) 0.0503(15) 0.0078(14) 0.0205(15)
Pd2 0.0405(11) 0.0573(11) 0.1030(17) 0.0075(8) -0.0095(10) 0.0033(10)
Pd3 0.0649(14) 0.0761(13) 0.1102(19) 0.0029(10) 0.0046(12) 0.0085(12)
Pd4 0.0434(12) 0.0571(11) 0.133(2) 0.0116(8) 0.0037(12) 0.0155(11)
Cl1 0.180(11) 0.291(15) 0.132(9) 0.151(11) 0.035(8) 0.045(10)
Cl2 0.042(3) 0.074(4) 0.118(6) 0.013(3) -0.010(4) -0.009(4)
Cl3 0.090(5) 0.102(5) 0.139(7) 0.033(4) 0.010(5) 0.037(5)
Cl4 0.092(5) 0.066(4) 0.138(7) 0.015(3) 0.012(5) 0.015(4)
P1 0.150(10) 0.173(10) 0.112(8) 0.065(8) -0.003(7) 0.049(7)
P2 0.079(6) 0.180(9) 0.106(7) 0.060(6) 0.017(5) 0.039(7)
P3 0.049(4) 0.048(3) 0.105(6) 0.007(3) -0.010(4) -0.002(3)
P4 0.039(4) 0.071(4) 0.124(7) 0.001(3) -0.008(4) 0.000(4)
P5 0.096(6) 0.100(6) 0.115(7) -0.022(5) 0.003(5) 0.016(5)
P6 0.055(4) 0.079(5) 0.123(7) 0.004(3) 0.007(4) -0.014(4)
P7 0.056(4) 0.072(4) 0.154(8) 0.012(3) 0.011(5) 0.046(5)
P8 0.058(5) 0.074(4) 0.131(7) 0.008(3) 0.021(5) 0.006(4)
N1 0.047(7) 0.030(8) 0.074(10) -0.005(5) -0.012(6) -0.007(6)
N2 0.054(9) 0.023(8) 0.112(13) 0.002(6) -0.014(7) 0.001(6)
N3 0.042(7) 0.056(10) 0.114(13) 0.010(6) 0.003(7) 0.016(7)
N4 0.038(7) 0.029(8) 0.130(13) -0.007(5) -0.015(7) 0.025(6)
N5 0.055(11) 0.090(11) 0.064(9) 0.021(6) -0.028(7) -0.001(7)
N6 0.030(7) 0.089(11) 0.081(13) 0.007(5) -0.009(6) -0.001(7)
N7 0.062(10) 0.031(9) 0.113(12) 0.011(5) -0.014(7) -0.001(7)
N8 0.038(7) 0.032(6) 0.079(12) 0.004(4) -0.013(6) -0.009(6)
C1 0.047(9) 0.067(12) 0.082(10) 0.004(6) -0.004(6) 0.014(7)
C01U 0.075(11) 0.067(12) 0.20(2) 0.017(8) 0.022(11) 0.015(12)
C2 0.054(8) 0.081(13) 0.085(11) 0.015(6) -0.001(7) 0.020(8)
C02E 0.13(2) 0.23(3) 0.19(3) -0.071(18) 0.035(17) -0.08(2)
C02I 0.095(12) 0.074(11) 0.15(2) -0.008(8) -0.006(11) 0.018(10)
C02K 0.11(2) 0.20(3) 0.19(3) -0.078(19) 0.039(17) -0.09(2)
C02X 0.103(16) 0.060(11) 0.13(2) -0.002(9) -0.014(12) 0.028(10)
C3 0.057(9) 0.065(12) 0.080(10) 0.014(6) -0.003(7) 0.013(7)
C03I 0.096(12) 0.061(10) 0.15(2) -0.010(8) -0.002(11) 0.020(10)
C03T 0.16(3) 0.28(4) 0.12(3) 0.13(2) 0.04(2) 0.03(2)
C4 0.053(9) 0.042(10) 0.075(10) 0.004(6) -0.009(6) -0.002(7)
C5 0.054(17) 0.048(13) 0.09(2) 0.008(12) -0.015(15) 0.002(14)
C05F 0.22(3) 0.28(4) 0.15(3) 0.12(3) 0.016(19) 0.02(2)
C05G 0.15(2) 0.29(4) 0.13(3) 0.13(3) 0.051(17) 0.02(2)
C6 0.052(9) 0.027(10) 0.109(14) 0.001(6) -0.017(7) -0.000(7)
C7 0.054(10) 0.051(11) 0.117(13) 0.006(6) -0.015(7) 0.014(7)
C7CA 0.20(3) 0.29(4) 0.14(3) 0.12(2) 0.038(18) 0.027(19)
C8 0.056(9) 0.036(10) 0.126(14) 0.005(6) -0.011(7) 0.012(7)
C9 0.055(9) 0.035(11) 0.123(13) 0.005(6) -0.010(7) 0.009(7)
C10 0.043(15) 0.024(11) 0.15(3) -0.006(10) 0.010(17) 0.024(14)
C11 0.045(9) 0.074(12) 0.109(13) 0.017(6) 0.005(7) 0.020(8)
C12 0.040(8) 0.068(12) 0.107(14) 0.013(6) 0.002(7) 0.018(8)
C13 0.045(9) 0.073(12) 0.110(13) 0.016(6) 0.003(7) 0.020(7)
C14 0.041(8) 0.044(10) 0.108(13) 0.005(6) -0.001(7) 0.007(7)
C15 0.037(16) 0.092(18) 0.12(3) 0.008(13) -0.001(15) 0.003(18)
C16 0.035(8) 0.046(11) 0.137(14) -0.002(5) -0.013(7) 0.035(7)
C17 0.035(8) 0.027(9) 0.128(13) -0.005(6) -0.014(7) 0.024(6)
C18 0.035(8) 0.052(11) 0.132(14) 0.002(5) -0.012(7) 0.034(7)
C19 0.038(8) 0.026(10) 0.124(13) -0.009(5) -0.017(7) 0.020(7)
C20 0.028(13) 0.067(14) 0.063(18) -0.017(11) 0.001(12) 0.022(13)
C21 0.035(10) 0.059(11) 0.069(10) 0.036(6) -0.018(7) -0.006(7)
C022 0.081(14) 0.061(13) 0.13(2) -0.003(9) -0.011(11) 0.010(11)
C22 0.051(10) 0.076(12) 0.067(10) 0.021(6) -0.022(7) -0.000(7)
C23 0.057(11) 0.099(12) 0.066(10) 0.010(7) -0.026(7) 0.003(7)
C024 0.044(12) 0.052(10) 0.22(3) 0.038(7) 0.022(12) 0.014(12)
C24 0.066(12) 0.109(14) 0.077(10) 0.008(7) -0.025(7) 0.001(7)
C25 0.064(11) 0.096(12) 0.073(10) 0.011(6) -0.024(7) -0.005(7)
C26 0.033(8) 0.074(11) 0.119(16) 0.003(6) -0.010(7) 0.001(8)
C27 0.030(8) 0.080(11) 0.108(15) 0.001(6) -0.002(7) -0.002(7)
C28 0.028(8) 0.088(12) 0.088(14) 0.001(6) -0.004(7) -0.003(7)
C028 0.070(15) 0.074(16) 0.20(2) 0.021(10) 0.020(12) 0.015(13)
C29 0.043(8) 0.093(11) 0.118(16) 0.013(6) -0.026(7) -0.015(8)
C30 0.041(8) 0.089(12) 0.130(16) 0.011(6) -0.024(7) -0.013(8)
C31 0.084(12) 0.022(9) 0.106(13) 0.007(6) -0.007(8) -0.006(7)
C32 0.089(13) 0.024(10) 0.111(13) 0.004(6) -0.011(8) -0.001(7)
C33 0.082(12) 0.053(11) 0.110(12) -0.009(6) -0.017(8) 0.004(7)
C34 0.077(12) 0.051(11) 0.107(13) -0.007(6) -0.011(8) -0.003(7)
C35 0.098(12) 0.054(11) 0.109(13) -0.014(6) -0.006(8) -0.007(7)
C36 0.051(8) 0.037(7) 0.108(16) 0.007(4) -0.003(7) -0.002(6)
C37 0.049(8) 0.035(7) 0.084(15) 0.007(4) 0.001(7) -0.003(6)
C38 0.050(8) 0.046(7) 0.082(15) 0.002(4) -0.002(6) 0.001(7)
C39 0.041(7) 0.045(7) 0.084(15) 0.000(4) -0.012(7) -0.000(6)
C40 0.042(7) 0.040(7) 0.097(15) -0.000(4) -0.016(7) -0.007(6)
C046 0.13(2) 0.23(3) 0.19(3) -0.063(19) 0.050(17) -0.08(2)
C048 0.070(11) 0.055(10) 0.20(2) 0.026(8) 0.020(12) 0.023(11)
C053 0.16(3) 0.23(3) 0.20(3) -0.080(19) 0.08(2) -0.07(2)
C111 0.19(3) 0.68(8) 0.17(3) 0.25(4) 0.06(2) 0.20(4)
C116 0.21(3) 0.68(8) 0.17(3) 0.25(4) 0.05(2) 0.20(4)
C115 0.22(3) 0.68(8) 0.19(3) 0.25(4) 0.04(2) 0.20(4)
C114 0.21(3) 0.68(8) 0.21(3) 0.26(4) 0.03(2) 0.19(4)
C113 0.20(3) 0.68(8) 0.22(3) 0.25(4) 0.03(2) 0.20(4)
C112 0.20(3) 0.68(8) 0.20(3) 0.25(4) 0.05(2) 0.20(4)
C121 0.79(8) 0.13(2) 0.60(9) -0.02(4) -0.36(8) 0.15(4)
C122 0.81(8) 0.15(3) 0.60(9) -0.03(4) -0.36(8) 0.15(4)
C123 0.83(8) 0.15(3) 0.60(9) -0.04(4) -0.36(8) 0.15(4)
C124 0.85(8) 0.14(2) 0.60(9) -0.04(4) -0.35(8) 0.16(4)
C125 0.82(8) 0.11(2) 0.60(9) -0.02(4) -0.35(8) 0.16(4)
C126 0.80(8) 0.11(2) 0.60(9) -0.01(4) -0.36(8) 0.16(4)
C132 0.117(19) 0.19(2) 0.152(19) 0.064(14) -0.007(12) 0.051(15)
C131 0.102(19) 0.19(2) 0.133(19) 0.071(14) 0.012(11) 0.041(15)
C136 0.11(2) 0.20(2) 0.14(2) 0.061(14) 0.007(11) 0.045(15)
C135 0.13(2) 0.21(2) 0.149(19) 0.055(14) -0.003(12) 0.053(15)
C134 0.12(2) 0.20(2) 0.16(2) 0.059(14) -0.008(12) 0.056(16)
C133 0.13(2) 0.20(2) 0.16(2) 0.061(14) -0.014(12) 0.057(15)
C141 0.073(18) 0.58(7) 0.25(4) -0.09(3) -0.029(18) 0.26(4)
C146 0.081(18) 0.60(7) 0.28(4) -0.10(3) -0.017(19) 0.25(4)
C145 0.084(19) 0.60(7) 0.29(4) -0.10(3) -0.011(18) 0.24(4)
C144 0.097(19) 0.60(7) 0.29(4) -0.10(3) -0.008(19) 0.24(4)
C143 0.10(2) 0.60(7) 0.30(4) -0.10(3) -0.003(19) 0.24(4)
C142 0.093(19) 0.59(7) 0.28(4) -0.10(3) -0.012(18) 0.25(4)
C216 0.081(11) 0.094(10) 0.14(2) 0.008(7) 0.016(10) -0.019(10)
C215 0.083(11) 0.100(10) 0.14(2) 0.010(7) 0.017(11) -0.023(9)
C214 0.082(11) 0.098(10) 0.14(2) 0.013(7) 0.014(10) -0.019(10)
C213 0.074(10) 0.096(10) 0.119(19) 0.013(7) 0.008(10) -0.015(10)
C212 0.077(11) 0.091(10) 0.14(2) 0.011(7) 0.016(10) -0.015(9)
C211 0.079(11) 0.094(10) 0.124(19) 0.009(7) 0.013(10) -0.016(10)
C221 0.052(12) 0.062(10) 0.113(14) 0.019(7) -0.008(8) -0.024(8)
C222 0.065(13) 0.071(11) 0.115(13) 0.011(7) -0.009(8) -0.020(8)
C223 0.074(14) 0.076(10) 0.120(14) 0.005(7) -0.008(8) -0.023(8)
C224 0.096(15) 0.093(12) 0.119(14) -0.017(8) -0.013(9) -0.017(8)
C225 0.092(15) 0.094(13) 0.120(14) -0.016(8) -0.015(8) -0.017(8)
C226 0.073(14) 0.087(11) 0.117(14) -0.005(7) -0.015(8) -0.015(8)
C231 0.078(11) 0.062(10) 0.115(16) 0.016(6) -0.020(9) -0.004(8)
C232 0.083(11) 0.068(10) 0.109(17) 0.009(6) -0.013(9) -0.012(8)
C233 0.102(12) 0.071(10) 0.098(17) 0.007(6) -0.011(9) -0.009(8)
C234 0.107(12) 0.066(10) 0.091(16) 0.016(6) -0.008(10) 0.006(8)
C235 0.103(12) 0.059(10) 0.098(16) 0.022(6) -0.011(9) 0.014(8)
C236 0.087(11) 0.063(10) 0.118(17) 0.022(6) -0.012(9) 0.007(8)
C242 0.033(8) 0.155(15) 0.16(2) -0.007(7) -0.007(8) 0.024(11)
C243 0.035(9) 0.166(17) 0.18(2) -0.010(7) -0.002(8) 0.036(11)
C244 0.042(9) 0.159(17) 0.17(2) -0.013(7) -0.005(9) 0.030(11)
C245 0.042(8) 0.143(15) 0.17(2) -0.016(7) -0.005(9) 0.026(11)
C246 0.036(9) 0.120(14) 0.125(18) -0.013(7) -0.012(8) 0.000(10)
C241 0.032(8) 0.108(13) 0.088(16) -0.011(7) -0.008(8) -0.022(9)
C311 0.20(2) 0.106(18) 0.125(17) -0.037(12) -0.044(14) 0.002(11)
C316 0.21(2) 0.102(16) 0.128(18) -0.033(12) -0.040(14) 0.002(11)
C315 0.22(2) 0.122(18) 0.137(17) -0.041(13) -0.047(14) 0.005(11)
C314 0.22(2) 0.127(19) 0.134(18) -0.046(13) -0.051(14) 0.009(11)
C313 0.20(2) 0.122(18) 0.130(18) -0.040(12) -0.051(14) 0.005(11)
C312 0.20(2) 0.109(17) 0.128(17) -0.039(12) -0.047(14) 0.005(11)
C321 0.37(4) 0.082(14) 0.09(2) -0.001(14) -0.043(17) 0.005(11)
C326 0.38(4) 0.074(13) 0.09(2) 0.000(14) -0.046(17) 0.009(11)
C325 0.38(4) 0.080(14) 0.11(2) 0.004(14) -0.055(17) -0.001(11)
C324 0.38(4) 0.076(14) 0.10(2) 0.004(14) -0.048(18) 0.010(11)
C323 0.38(4) 0.084(14) 0.10(2) 0.002(14) -0.047(17) 0.008(11)
C322 0.38(4) 0.082(14) 0.095(19) -0.000(14) -0.041(17) 0.010(11)
C336 0.16(2) 0.111(13) 0.22(2) 0.073(13) 0.060(15) 0.017(13)
C331 0.14(2) 0.110(13) 0.20(2) 0.078(13) 0.073(15) 0.016(13)
C332 0.15(2) 0.102(13) 0.20(2) 0.076(12) 0.075(15) 0.017(13)
C333 0.16(2) 0.118(14) 0.21(2) 0.067(13) 0.065(15) 0.029(13)
C334 0.14(2) 0.113(13) 0.23(3) 0.074(13) 0.068(15) 0.026(14)
C335 0.16(2) 0.120(13) 0.23(3) 0.070(13) 0.056(16) 0.026(14)
C341 0.099(14) 0.147(17) 0.18(2) -0.018(11) -0.030(13) -0.003(13)
C346 0.101(14) 0.180(18) 0.21(2) -0.022(11) -0.020(13) -0.023(13)
C345 0.103(13) 0.18(2) 0.20(3) -0.025(11) -0.021(12) -0.019(14)
C344 0.094(13) 0.177(19) 0.19(2) -0.032(11) -0.017(12) -0.012(13)
C343 0.086(13) 0.139(16) 0.14(2) -0.024(10) -0.035(12) 0.015(12)
C342 0.082(12) 0.137(17) 0.15(2) -0.020(10) -0.036(12) 0.012(13)
C411 0.147(18) 0.028(12) 0.163(18) 0.018(9) 0.036(13) -0.035(10)
C416 0.152(18) 0.057(14) 0.169(18) 0.007(9) 0.031(13) -0.025(11)
C415 0.158(18) 0.083(15) 0.171(18) 0.013(9) 0.034(13) -0.019(11)
C414 0.16(2) 0.125(19) 0.169(18) -0.000(10) 0.038(13) -0.029(11)
C413 0.153(19) 0.100(16) 0.163(18) 0.011(10) 0.041(13) -0.039(11)
C412 0.142(17) 0.057(13) 0.162(18) 0.017(8) 0.040(13) -0.045(11)
C421 0.061(11) 0.087(10) 0.137(19) 0.008(7) 0.019(10) -0.010(10)
C426 0.069(11) 0.112(11) 0.17(2) 0.011(7) 0.001(10) -0.016(10)
C425 0.075(11) 0.111(11) 0.16(2) 0.006(7) 0.005(10) -0.014(11)
C424 0.076(12) 0.108(11) 0.15(2) 0.004(7) 0.009(10) -0.013(10)
C423 0.081(12) 0.089(10) 0.17(2) 0.007(7) 0.002(10) -0.019(10)
C422 0.072(11) 0.089(10) 0.15(2) 0.011(7) 0.008(9) -0.017(10)
C431 0.052(14) 0.186(18) 0.109(16) -0.047(11) 0.012(9) 0.066(13)
C432 0.056(15) 0.187(18) 0.129(17) -0.045(11) -0.002(9) 0.065(13)
C433 0.059(16) 0.200(18) 0.137(18) -0.042(11) -0.005(9) 0.055(13)
C434 0.094(17) 0.207(19) 0.137(17) -0.027(12) -0.014(10) 0.053(13)
C435 0.13(2) 0.208(19) 0.137(18) -0.030(11) -0.028(10) 0.055(13)
C436 0.101(18) 0.195(18) 0.118(18) -0.033(11) -0.006(10) 0.063(13)
C441 0.036(9) 0.098(15) 0.132(18) 0.002(7) 0.015(9) 0.052(10)
C446 0.034(9) 0.097(14) 0.128(16) 0.003(7) 0.017(9) 0.050(10)
C445 0.040(9) 0.130(16) 0.144(18) -0.005(7) 0.027(9) 0.037(10)
C444 0.058(11) 0.152(19) 0.161(19) -0.015(8) 0.039(9) 0.017(11)
C443 0.068(11) 0.171(19) 0.176(18) -0.023(9) 0.042(9) 0.003(11)
C442 0.066(11) 0.167(18) 0.172(19) -0.027(8) 0.039(9) -0.001(11)
F1 0.071(13) 0.152(17) 0.41(4) 0.014(12) -0.043(18) -0.13(2)
F2 0.092(14) 0.115(14) 0.29(3) 0.010(11) -0.028(17) 0.055(17)
F3 0.135(16) 0.109(13) 0.180(19) 0.047(11) -0.095(14) -0.035(13)
F4 0.26(4) 0.115(17) 0.25(3) -0.028(19) 0.05(3) -0.07(2)
B1 0.11(2) 0.060(19) 0.21(4) 0.002(19) -0.09(3) -0.00(2)
F5 0.20(2) 0.103(14) 0.24(3) -0.006(15) -0.03(2) -0.042(17)
F6 0.118(14) 0.099(11) 0.158(18) 0.000(11) 0.010(12) 0.039(11)
F7 0.138(17) 0.065(11) 0.33(3) 0.039(11) 0.002(18) 0.071(16)
F8 0.089(13) 0.069(10) 0.33(3) 0.007(10) -0.024(15) 0.011(14)
B2 0.11(2) 0.060(19) 0.21(4) 0.002(19) -0.09(3) -0.00(2)

loop_
_atom_type_symbol
_atom_type_scat_dispersion_real
_atom_type_scat_dispersion_imag
_atom_type_scat_Cromer_Mann_a1
_atom_type_scat_Cromer_Mann_a2
_atom_type_scat_Cromer_Mann_a3
_atom_type_scat_Cromer_Mann_a4
_atom_type_scat_Cromer_Mann_b1
_atom_type_scat_Cromer_Mann_b2
_atom_type_scat_Cromer_Mann_b3
_atom_type_scat_Cromer_Mann_b4
_atom_type_scat_Cromer_Mann_c
_atom_type_scat_source
_atom_type_scat_dispersion_source
C 0.01920 0.00962 2.31000 1.02000 1.58860 0.86500 20.84390 10.20750 0.56870 51.65120 0.215599998832 'International Tables Volume C Table 6.1.1.4 (pp. 500-502)' 'Henke, Gullikson and Davis, At. Data and Nucl. Data Tables, 1993, 54, 2'
B 0.00963 0.00408 2.05450 1.33260 1.09790 0.70680 23.21850 1.02100 60.34980 0.14030 -0.193200007081 'International Tables Volume C Table 6.1.1.4 (pp. 500-502)' 'Henke, Gullikson and Davis, At. Data and Nucl. Data Tables, 1993, 54, 2'
Cl 0.36842 0.69938 11.46040 7.19640 6.25560 1.64550 0.01040 1.16620 18.51940 47.77840 -9.55739974976 'International Tables Volume C Table 6.1.1.4 (pp. 500-502)' 'Henke, Gullikson and Davis, At. Data and Nucl. Data Tables, 1993, 54, 2'
H 0.00000 0.00000 0.49300 0.32291 0.14019 0.04081 10.51090 26.12570 3.14236 57.79970 0.0030380000826 'International Tables Volume C Table 6.1.1.4 (pp. 500-502)' 'Henke, Gullikson and Davis, At. Data and Nucl. Data Tables, 1993, 54, 2'
F 0.07536 0.05506 3.53920 2.64120 1.51700 1.02430 10.28250 4.29440 0.26150 26.14760 0.277599990368 'International Tables Volume C Table 6.1.1.4 (pp. 500-502)' 'Henke, Gullikson and Davis, At. Data and Nucl. Data Tables, 1993, 54, 2'
N 0.03256 0.01839 12.21260 3.13220 2.01250 1.16630 0.00570 9.89330 28.99750 0.58260 -11.5290002823 'International Tables Volume C Table 6.1.1.4 (pp. 500-502)' 'Henke, Gullikson and Davis, At. Data and Nucl. Data Tables, 1993, 54, 2'
P 0.30359 0.43700 6.43450 4.17910 1.78000 1.49080 1.90670 27.15700 0.52600 68.16450 1.11489999294 'International Tables Volume C Table 6.1.1.4 (pp. 500-502)' 'Henke, Gullikson and Davis, At. Data and Nucl. Data Tables, 1993, 54, 2'
Pd 0.17445 3.99033 19.33190 15.50170 5.29537 0.60584 0.69866 7.98929 25.20520 76.89860 5.26593017578 'International Tables Volume C Table 6.1.1.4 (pp. 500-502)' 'Henke, Gullikson and Davis, At. Data and Nucl. Data Tables, 1993, 54, 2'

loop_
_geom_angle_atom_site_label_1
_geom_angle_atom_site_label_2
_geom_angle_atom_site_label_3
_geom_angle
_geom_angle_site_symmetry_1
_geom_angle_site_symmetry_3
_geom_angle_publ_flag
P1 Pd1 Cl1 90.2(4) . . ?
P2 Pd1 Cl1 171.3(5) . . ?
P2 Pd1 P1 93.4(4) . . ?
N5 Pd1 Cl1 85.6(6) . . ?
N5 Pd1 P1 172.4(6) . . ?
N5 Pd1 P2 91.6(6) . . ?
P3 Pd2 Cl2 88.8(2) . . ?
P4 Pd2 Cl2 178.5(2) . . ?
P4 Pd2 P3 92.7(3) . . ?
N8 Pd2 Cl2 85.9(5) . . ?
N8 Pd2 P3 174.3(5) . . ?
N8 Pd2 P4 92.6(5) . . ?
P5 Pd3 Cl3 87.1(3) . . ?
P6 Pd3 Cl3 177.1(3) . . ?
P6 Pd3 P5 93.9(3) . . ?
N7 Pd3 Cl3 85.2(5) . . ?
N7 Pd3 P5 172.1(5) . . ?
N7 Pd3 P6 93.7(5) . . ?
P7 Pd4 Cl4 176.0(3) . . ?
P8 Pd4 Cl4 90.2(3) . . ?
P8 Pd4 P7 93.7(3) . . ?
N6 Pd4 Cl4 83.9(6) . . ?
N6 Pd4 P7 92.2(6) . . ?
N6 Pd4 P8 173.3(6) . . ?
C03T P1 Pd1 119.1(15) . . ?
C111 P1 Pd1 116.7(16) . . ?
C111 P1 C03T 101.3(18) . . ?
C121 P1 Pd1 113(2) . . ?
C121 P1 C03T 103(3) . . ?
C121 P1 C111 101(2) . . ?
C05F P2 Pd1 112.3(15) . . ?
C131 P2 Pd1 115.3(9) . . ?
C131 P2 C05F 103.2(19) . . ?
C141 P2 Pd1 120.7(16) . . ?
C141 P2 C05F 101(2) . . ?
C141 P2 C131 101.7(15) . . ?
C022 P3 Pd2 116.5(10) . . ?
C231 P3 Pd2 109.1(6) . . ?
C231 P3 C022 105.2(10) . . ?
C241 P3 Pd2 110.5(6) . . ?
C241 P3 C022 105.2(9) . . ?
C241 P3 C231 110.1(9) . . ?
C02X P4 Pd2 118.3(8) . . ?
C211 P4 Pd2 113.1(7) . . ?
C211 P4 C02X 103.8(12) . . ?
C221 P4 Pd2 113.1(7) . . ?
C221 P4 C02X 105.3(11) . . ?
C221 P4 C211 101.6(8) . . ?
C053 P5 Pd3 118.2(19) . . ?
C311 P5 Pd3 116.0(9) . . ?
C311 P5 C053 99.3(19) . . ?
C321 P5 Pd3 110.1(9) . . ?
C321 P5 C053 107.6(17) . . ?
C321 P5 C311 104.2(14) . . ?
C02K P6 Pd3 114.8(13) . . ?
C331 P6 Pd3 111.3(8) . . ?
C331 P6 C02K 105.5(16) . . ?
C341 P6 Pd3 110.8(9) . . ?
C341 P6 C02K 109.7(15) . . ?
C341 P6 C331 104.2(14) . . ?
C028 P7 Pd4 111.0(10) . . ?
C431 P7 Pd4 113.2(8) . . ?
C431 P7 C028 108.0(13) . . ?
C441 P7 Pd4 113.2(7) . . ?
C441 P7 C028 106.6(11) . . ?
C441 P7 C431 104.3(11) . . ?
C024 P8 Pd4 116.7(9) . . ?
C411 P8 Pd4 114.5(9) . . ?
C411 P8 C024 105.7(12) . . ?
C421 P8 Pd4 109.0(7) . . ?
C421 P8 C024 104.4(10) . . ?
C421 P8 C411 105.5(11) . . ?
C4 N1 C1 107.2(19) . . ?
C6 N2 H2 124.5(12) . . ?
C9 N2 H2 124.5(15) . . ?
C9 N2 C6 111(2) . . ?
C14 N3 C11 105(2) . . ?
C16 N4 H4 127.7(11) . . ?
C19 N4 H4 127.7(13) . . ?
C19 N4 C16 104.5(17) . . ?
C23 N5 Pd1 128.2(19) . . ?
C24 N5 Pd1 115.9(17) . . ?
C24 N5 C23 115(2) . . ?
C28 N6 Pd4 119.8(15) . . ?
C29 N6 Pd4 120.6(17) . . ?
C29 N6 C28 119(2) . . ?
C33 N7 Pd3 120.4(18) . . ?
C34 N7 Pd3 115.5(18) . . ?
C34 N7 C33 123(3) . . ?
C36 N8 Pd2 124.0(14) . . ?
C40 N8 Pd2 116.0(12) . . ?
C40 N8 C36 118.5(17) . . ?
C2 C1 N1 109(2) . . ?
C20 C1 N1 121(2) . . ?
C20 C1 C2 129(2) . . ?
H01b C01U H01a 107.6 . . ?
C028 C01U H01a 108.7(14) . . ?
C028 C01U H01b 108.7(14) . . ?
C048 C01U H01a 108.7(13) . . ?
C048 C01U H01b 108.7(15) . . ?
C048 C01U C028 114(3) . . ?
H2a C2 C1 124.8(13) . . ?
C3 C2 C1 110(2) . . ?
C3 C2 H2a 124.8(15) . . ?
H02b C02E H02a 106.9 . . ?
C02K C02E H02a 107(2) . . ?
C02K C02E H02b 107(2) . . ?
C046 C02E H02a 107(2) . . ?
C046 C02E H02b 107(2) . . ?
C046 C02E C02K 120(4) . . ?
H02d C02I H02c 107.7 . . ?
C03I C02I H02c 108.9(13) . . ?
C03I C02I H02d 108.9(16) . . ?
C022 C02I H02c 108.9(16) . . ?
C022 C02I H02d 108.9(16) . . ?
C022 C02I C03I 113(2) . . ?
C02E C02K P6 123(3) . . ?
H02e C02K P6 106.7(11) . . ?
H02e C02K C02E 107(2) . . ?
H02f C02K P6 106.7(13) . . ?
H02f C02K C02E 107(2) . . ?
H02f C02K H02e 106.6 . . ?
H02g C02X P4 109.6(9) . . ?
H02h C02X P4 109.6(9) . . ?
H02h C02X H02g 108.15018747(4) . . ?
C03I C02X P4 110.1(18) . . ?
C03I C02X H02g 109.6(14) . . ?
C03I C02X H02h 109.6(14) . . ?
H3 C3 C2 127.2(15) . . ?
C4 C3 C2 106(2) . . ?
C4 C3 H3 127.2(14) . . ?
C02X C03I C02I 110(2) . . ?
H03a C03I C02I 109.7(12) . . ?
H03a C03I C02X 109.7(14) . . ?
H03b C03I C02I 109.7(16) . . ?
H03b C03I C02X 109.7(14) . . ?
H03b C03I H03a 108.2 . . ?
H03c C03T P1 108.9(14) . . ?
H03d C03T P1 108.9(14) . . ?
H03d C03T H03c 107.7 . . ?
C05G C03T P1 113(3) . . ?
C05G C03T H03c 109(2) . . ?
C05G C03T H03d 109(2) . . ?
C3 C4 N1 108.0(19) . . ?
C5 C4 N1 127(2) . . ?
C5 C4 C3 125(2) . . ?
C6 C5 C4 129(3) . . ?
C21 C5 C4 121(2) . . ?
C21 C5 C6 110.1(19) . . ?
H05a C05F P2 107.6(19) . . ?
H05b C05F P2 107.6(19) . . ?
H05b C05F H05a 107.02701788(2) . . ?
C7CA C05F P2 119(3) . . ?
C7CA C05F H05a 108(3) . . ?
C7CA C05F H05b 108(3) . . ?
H05c C05G C03T 108(2) . . ?
H05d C05G C03T 108(2) . . ?
H05d C05G H05c 107.2 . . ?
C7CA C05G C03T 117(4) . . ?
C7CA C05G H05c 108(2) . . ?
C7CA C05G H05d 108(2) . . ?
C5 C6 N2 124(2) . . ?
C7 C6 N2 105(2) . . ?
C7 C6 C5 131(3) . . ?
H7 C7 C6 124.0(16) . . ?
C8 C7 C6 112(3) . . ?
C8 C7 H7 124.0(16) . . ?
C05G C7CA C05F 117(4) . . ?
H7Ca C7CA C05F 108(3) . . ?
H7Ca C7CA C05G 108(2) . . ?
H7Cb C7CA C05F 108(3) . . ?
H7Cb C7CA C05G 108(3) . . ?
H7Cb C7CA H7Ca 107.3 . . ?
H8 C8 C7 126.4(16) . . ?
C9 C8 C7 107(2) . . ?
C9 C8 H8 126.4(14) . . ?
C8 C9 N2 105(2) . . ?
C10 C9 N2 125(2) . . ?
C10 C9 C8 130(2) . . ?
C11 C10 C9 132(2) . . ?
C26 C10 C9 113(2) . . ?
C26 C10 C11 114(2) . . ?
C10 C11 N3 122(2) . . ?
C12 C11 N3 111(2) . . ?
C12 C11 C10 127(2) . . ?
H12 C12 C11 127.8(13) . . ?
C13 C12 C11 104(2) . . ?
C13 C12 H12 127.8(14) . . ?
H13 C13 C12 127.8(14) . . ?
C14 C13 C12 104(2) . . ?
C14 C13 H13 127.8(14) . . ?
C13 C14 N3 115(2) . . ?
C15 C14 N3 129(2) . . ?
C15 C14 C13 116(2) . . ?
C16 C15 C14 117(2) . . ?
C31 C15 C14 120(2) . . ?
C31 C15 C16 124(2) . . ?
C15 C16 N4 126(2) . . ?
C17 C16 N4 112(2) . . ?
C17 C16 C15 121(2) . . ?
H17 C17 C16 127.1(15) . . ?
C18 C17 C16 106(2) . . ?
C18 C17 H17 127.1(13) . . ?
H18 C18 C17 125.0(13) . . ?
C19 C18 C17 110.0(19) . . ?
C19 C18 H18 125.0(13) . . ?
C18 C19 N4 107(2) . . ?
C20 C19 N4 122(2) . . ?
C20 C19 C18 130(2) . . ?
C19 C20 C1 132(2) . . ?
C38 C20 C1 112(2) . . ?
C38 C20 C19 115.6(19) . . ?
C22 C21 C5 118.6(19) . . ?
C25 C21 C5 124(2) . . ?
C25 C21 C22 117(2) . . ?
C02I C022 P3 118.3(19) . . ?
H02i C022 P3 107.7(8) . . ?
H02i C022 C02I 107.7(16) . . ?
H02j C022 P3 107.7(9) . . ?
H02j C022 C02I 107.7(13) . . ?
H02j C022 H02i 107.1 . . ?
H22 C22 C21 120.9(14) . . ?
C23 C22 C21 118(2) . . ?
C23 C22 H22 120.9(15) . . ?
C22 C23 N5 128(3) . . ?
H23 C23 N5 115.8(17) . . ?
H23 C23 C22 115.8(15) . . ?
H02k C024 P8 109.0(8) . . ?
H02l C024 P8 109.0(10) . . ?
H02l C024 H02k 107.8 . . ?
C048 C024 P8 112.8(16) . . ?
C048 C024 H02k 109.0(12) . . ?
C048 C024 H02l 109.0(17) . . ?
H24 C24 N5 117.3(15) . . ?
C25 C24 N5 125(2) . . ?
C25 C24 H24 117.3(15) . . ?
C24 C25 C21 116(2) . . ?
H25 C25 C21 122.1(16) . . ?
H25 C25 C24 122.1(15) . . ?
C27 C26 C10 124(2) . . ?
C30 C26 C10 113(2) . . ?
C30 C26 C27 122(2) . . ?
H27 C27 C26 121.8(14) . . ?
C28 C27 C26 116(2) . . ?
C28 C27 H27 121.8(15) . . ?
C27 C28 N6 127(2) . . ?
H28 C28 N6 116.6(12) . . ?
H28 C28 C27 116.6(15) . . ?
C01U C028 P7 117(2) . . ?
H02m C028 P7 108.1(9) . . ?
H02m C028 C01U 108.1(14) . . ?
H02n C028 P7 108.1(9) . . ?
H02n C028 C01U 108.1(14) . . ?
H02n C028 H02m 107.32166975(3) . . ?
H29 C29 N6 120.2(13) . . ?
C30 C29 N6 120(2) . . ?
C30 C29 H29 120.2(15) . . ?
C29 C30 C26 116(2) . . ?
H30 C30 C26 121.9(13) . . ?
H30 C30 C29 121.9(15) . . ?
C32 C31 C15 116(2) . . ?
C35 C31 C15 119(3) . . ?
C35 C31 C32 124(3) . . ?
H32 C32 C31 124.3(17) . . ?
C33 C32 C31 111(3) . . ?
C33 C32 H32 124.3(15) . . ?
C32 C33 N7 126(3) . . ?
H33 C33 N7 116.9(17) . . ?
H33 C33 C32 116.9(15) . . ?
H34 C34 N7 122.1(16) . . ?
C35 C34 N7 116(2) . . ?
C35 C34 H34 122.1(15) . . ?
C34 C35 C31 119(3) . . ?
H35 C35 C31 120.5(18) . . ?
H35 C35 C34 120.5(15) . . ?
H36 C36 N8 119.2(12) . . ?
C37 C36 N8 122(2) . . ?
C37 C36 H36 119.2(12) . . ?
H37 C37 C36 118.4(12) . . ?
C38 C37 C36 123.2(18) . . ?
C38 C37 H37 118.4(12) . . ?
C37 C38 C20 125.4(18) . . ?
C39 C38 C20 122.9(18) . . ?
C39 C38 C37 111.7(18) . . ?
H39 C39 C38 119.3(12) . . ?
C40 C39 C38 121.3(19) . . ?
C40 C39 H39 119.3(12) . . ?
C39 C40 N8 123.2(18) . . ?
H40 C40 N8 118.4(11) . . ?
H40 C40 C39 118.4(12) . . ?
H04a C046 C02E 110(2) . . ?
H04b C046 C02E 110(2) . . ?
H04b C046 H04a 108.2 . . ?
C053 C046 C02E 110(4) . . ?
C053 C046 H04a 110(2) . . ?
C053 C046 H04b 110(3) . . ?
C024 C048 C01U 119(2) . . ?
H04c C048 C01U 107.6(14) . . ?
H04c C048 C024 107.6(13) . . ?
H04d C048 C01U 107.6(17) . . ?
H04d C048 C024 107.6(17) . . ?
H04d C048 H04c 107.0 . . ?
C046 C053 P5 120(3) . . ?
H05e C053 P5 107.3(18) . . ?
H05e C053 C046 107(3) . . ?
H05f C053 P5 107.3(17) . . ?
H05f C053 C046 107(3) . . ?
H05f C053 H05e 106.9 . . ?
C116 C111 P1 123.7 . . ?
C112 C111 P1 116.1 . . ?
C112 C111 C116 120.0 . . ?
H116 C116 C111 120.0(14) . . ?
C115 C116 C111 120.0 . . ?
C115 C116 H116 120.0(14) . . ?
H115 C115 C116 120.0(14) . . ?
C114 C115 C116 120.0 . . ?
C114 C115 H115 120.0(14) . . ?
H114 C114 C115 120.0(14) . . ?
C113 C114 C115 120.0 . . ?
C113 C114 H114 120.0(14) . . ?
H113 C113 C114 120.0(14) . . ?
C112 C113 C114 120.0 . . ?
C112 C113 H113 120.0(14) . . ?
C113 C112 C111 120.00000000(2) . . ?
H112 C112 C111 120.0(14) . . ?
H112 C112 C113 120.0(14) . . ?
C122 C121 P1 130.2 . . ?
C126 C121 P1 109.4 . . ?
C126 C121 C122 120.0 . . ?
H122 C122 C121 120(3) . . ?
C123 C122 C121 120.0 . . ?
C123 C122 H122 120(3) . . ?
H123 C123 C122 120(3) . . ?
C124 C123 C122 120.0 . . ?
C124 C123 H123 120(3) . . ?
H124 C124 C123 120(3) . . ?
C125 C124 C123 120.0 . . ?
C125 C124 H124 120(3) . . ?
H125 C125 C124 120(3) . . ?
C126 C125 C124 120.0 . . ?
C126 C125 H125 120(3) . . ?
C125 C126 C121 120.0 . . ?
H126 C126 C121 120(3) . . ?
H126 C126 C125 120(3) . . ?
C131 C132 H132 120.0 . . ?
C133 C132 H132 120.0 . . ?
C133 C132 C131 120.0 . . ?
C132 C131 P2 121.3(18) . . ?
C136 C131 P2 118.5(18) . . ?
C136 C131 C132 120.0 . . ?
H136 C136 C131 120.0(9) . . ?
C135 C136 C131 120.000000000(16) . . ?
C135 C136 H136 120.0(9) . . ?
H135 C135 C136 120.0(9) . . ?
C134 C135 C136 120.0 . . ?
C134 C135 H135 120.0(9) . . ?
H134 C134 C135 120.0(9) . . ?
C133 C134 C135 120.00000000(3) . . ?
C133 C134 H134 120.0(9) . . ?
C134 C133 C132 120.000000000(19) . . ?
H133 C133 C132 120.0(9) . . ?
H133 C133 C134 120.0(9) . . ?
C146 C141 P2 141.2 . . ?
C142 C141 P2 98.6 . . ?
C142 C141 C146 120.0 . . ?
H146 C146 C141 120.0(13) . . ?
C145 C146 C141 120.0 . . ?
C145 C146 H146 120.0(13) . . ?
H145 C145 C146 120.0(13) . . ?
C144 C145 C146 120.0 . . ?
C144 C145 H145 120.0(13) . . ?
H144 C144 C145 120.0(13) . . ?
C143 C144 C145 120.00000000(4) . . ?
C143 C144 H144 120.0(13) . . ?
H143 C143 C144 120.0(13) . . ?
C142 C143 C144 120.00000(4) . . ?
C142 C143 H143 120.0(13) . . ?
C143 C142 C141 120.0 . . ?
H142 C142 C141 120.0(13) . . ?
H142 C142 C143 120.0(13) . . ?
C215 C216 H216 120.0 . . ?
C211 C216 H216 120.0 . . ?
C211 C216 C215 120.0 . . ?
H215 C215 C216 120.0(5) . . ?
C214 C215 C216 120.000000000(19) . . ?
C214 C215 H215 120.0(5) . . ?
H214 C214 C215 120.0(5) . . ?
C213 C214 C215 120.0 . . ?
C213 C214 H214 120.0(5) . . ?
H213 C213 C214 120.0(5) . . ?
C212 C213 C214 120.00000000(2) . . ?
C212 C213 H213 120.0(5) . . ?
H212 C212 C213 120.0(5) . . ?
C211 C212 C213 120.0 . . ?
C211 C212 H212 120.0(5) . . ?
C216 C211 P4 119.9(10) . . ?
C212 C211 P4 120.1(10) . . ?
C212 C211 C216 120.0 . . ?
C222 C221 P4 118.4 . . ?
C226 C221 P4 120.1 . . ?
C226 C221 C222 120.0 . . ?
H222 C222 C221 120.0(5) . . ?
C223 C222 C221 120.000000000(15) . . ?
C223 C222 H222 120.0(5) . . ?
H223 C223 C222 120.0(5) . . ?
C224 C223 C222 120.0 . . ?
C224 C223 H223 120.0(5) . . ?
H224 C224 C223 120.0(5) . . ?
C225 C224 C223 120.0 . . ?
C225 C224 H224 120.0(5) . . ?
H225 C225 C224 120.0(5) . . ?
C226 C225 C224 120.0 . . ?
C226 C225 H225 120.0(5) . . ?
C225 C226 C221 120.0 . . ?
H226 C226 C221 120.0(5) . . ?
H226 C226 C225 120.0(5) . . ?
C232 C231 P3 118.9 . . ?
C236 C231 P3 120.8 . . ?
C236 C231 C232 120.0 . . ?
H232 C232 C231 120.0(5) . . ?
C233 C232 C231 120.0 . . ?
C233 C232 H232 120.0(5) . . ?
H233 C233 C232 120.0(5) . . ?
C234 C233 C232 120.000000000(16) . . ?
C234 C233 H233 120.0(5) . . ?
H234 C234 C233 120.0(5) . . ?
C235 C234 C233 120.0 . . ?
C235 C234 H234 120.0(5) . . ?
H235 C235 C234 120.0(5) . . ?
C236 C235 C234 120.0 . . ?
C236 C235 H235 120.0(5) . . ?
C235 C236 C231 120.0 . . ?
H236 C236 C231 120.0(5) . . ?
H236 C236 C235 120.0(5) . . ?
C243 C242 H242 120.0 . . ?
C241 C242 H242 120.0 . . ?
C241 C242 C243 120.0 . . ?
H243 C243 C242 120.0(5) . . ?
C244 C243 C242 120.000000000(15) . . ?
C244 C243 H243 120.0(5) . . ?
H244 C244 C243 120.0(5) . . ?
C245 C244 C243 120.0 . . ?
C245 C244 H244 120.0(5) . . ?
H245 C245 C244 120.0(5) . . ?
C246 C245 C244 120.0 . . ?
C246 C245 H245 120.0(5) . . ?
H246 C246 C245 120.0(5) . . ?
C241 C246 C245 120.0 . . ?
C241 C246 H246 120.0(5) . . ?
C242 C241 P3 116.2(10) . . ?
C246 C241 P3 123.8(10) . . ?
C246 C241 C242 120.000000000(18) . . ?
C316 C311 P5 118.1 . . ?
C312 C311 P5 121.9 . . ?
C312 C311 C316 120.0 . . ?
H316 C316 C311 120.0(8) . . ?
C315 C316 C311 120.00000000(2) . . ?
C315 C316 H316 120.0(8) . . ?
H315 C315 C316 120.0(8) . . ?
C314 C315 C316 120.00000000(2) . . ?
C314 C315 H315 120.0(8) . . ?
H314 C314 C315 120.0(8) . . ?
C313 C314 C315 120.00000000(2) . . ?
C313 C314 H314 120.0(8) . . ?
H313 C313 C314 120.0(8) . . ?
C312 C313 C314 120.000000000(17) . . ?
C312 C313 H313 120.0(8) . . ?
C313 C312 C311 120.0 . . ?
H312 C312 C311 120.0(8) . . ?
H312 C312 C313 120.0(8) . . ?
C326 C321 P5 116.2 . . ?
C322 C321 P5 123.5 . . ?
C322 C321 C326 120.0 . . ?
H326 C326 C321 120.0(9) . . ?
C325 C326 C321 120.0 . . ?
C325 C326 H326 120.0(9) . . ?
H325 C325 C326 120.0(9) . . ?
C324 C325 C326 120.0 . . ?
C324 C325 H325 120.0(9) . . ?
H324 C324 C325 120.0(9) . . ?
C323 C324 C325 120.000000000(17) . . ?
C323 C324 H324 120.0(9) . . ?
H323 C323 C324 120.0(9) . . ?
C322 C323 C324 120.0 . . ?
C322 C323 H323 120.0(9) . . ?
C323 C322 C321 120.00000000(3) . . ?
H322 C322 C321 120.0(9) . . ?
H322 C322 C323 120.0(9) . . ?
C331 C336 H336 120.0 . . ?
C335 C336 H336 120.0 . . ?
C335 C336 C331 120.0 . . ?
C336 C331 P6 120.6(19) . . ?
C332 C331 P6 119.4(19) . . ?
C332 C331 C336 120.00000000(2) . . ?
H332 C332 C331 120.0(10) . . ?
C333 C332 C331 120.000000000(16) . . ?
C333 C332 H332 120.0(10) . . ?
H333 C333 C332 120.0(10) . . ?
C334 C333 C332 120.00000000(3) . . ?
C334 C333 H333 120.0(10) . . ?
H334 C334 C333 120.0(10) . . ?
C335 C334 C333 120.000000000(15) . . ?
C335 C334 H334 120.0(10) . . ?
C334 C335 C336 120.0 . . ?
H335 C335 C336 120.0(10) . . ?
H335 C335 C334 120.0(10) . . ?
C346 C341 P6 121.2 . . ?
C342 C341 P6 118.7 . . ?
C342 C341 C346 120.0 . . ?
H346 C346 C341 120.0(8) . . ?
C345 C346 C341 120.0 . . ?
C345 C346 H346 120.0(8) . . ?
H345 C345 C346 120.0(8) . . ?
C344 C345 C346 120.0 . . ?
C344 C345 H345 120.0(8) . . ?
H344 C344 C345 120.0(8) . . ?
C343 C344 C345 120.0 . . ?
C343 C344 H344 120.0(8) . . ?
H343 C343 C344 120.0(8) . . ?
C342 C343 C344 120.0 . . ?
C342 C343 H343 120.0(8) . . ?
C343 C342 C341 120.00000000(3) . . ?
H342 C342 C341 120.0(8) . . ?
H342 C342 C343 120.0(8) . . ?
C416 C411 P8 116.2 . . ?
C412 C411 P8 123.7 . . ?
C412 C411 C416 120.0 . . ?
H416 C416 C411 120.0(9) . . ?
C415 C416 C411 120.0 . . ?
C415 C416 H416 120.0(9) . . ?
H415 C415 C416 120.0(9) . . ?
C414 C415 C416 120.0 . . ?
C414 C415 H415 120.0(9) . . ?
H414 C414 C415 120.0(9) . . ?
C413 C414 C415 120.0 . . ?
C413 C414 H414 120.0(9) . . ?
H413 C413 C414 120.0(9) . . ?
C412 C413 C414 120.00000000(3) . . ?
C412 C413 H413 120.0(9) . . ?
C413 C412 C411 120.00000000(2) . . ?
H412 C412 C411 120.0(9) . . ?
H412 C412 C413 120.0(9) . . ?
C426 C421 P8 121.2 . . ?
C422 C421 P8 118.7 . . ?
C422 C421 C426 120.0 . . ?
H426 C426 C421 120.0(5) . . ?
C425 C426 C421 120.000000000(16) . . ?
C425 C426 H426 120.0(5) . . ?
H425 C425 C426 120.0(5) . . ?
C424 C425 C426 120.0 . . ?
C424 C425 H425 120.0(5) . . ?
H424 C424 C425 120.0(5) . . ?
C423 C424 C425 120.0 . . ?
C423 C424 H424 120.0(5) . . ?
H423 C423 C424 120.0(5) . . ?
C422 C423 C424 120.0 . . ?
C422 C423 H423 120.0(5) . . ?
C423 C422 C421 120.0 . . ?
H422 C422 C421 120.0(5) . . ?
H422 C422 C423 120.0(5) . . ?
C432 C431 P7 118.4 . . ?
C436 C431 P7 121.0 . . ?
C436 C431 C432 120.0 . . ?
H432 C432 C431 120.0(8) . . ?
C433 C432 C431 120.0 . . ?
C433 C432 H432 120.0(8) . . ?
H433 C433 C432 120.0(8) . . ?
C434 C433 C432 120.00000000(3) . . ?
C434 C433 H433 120.0(8) . . ?
H434 C434 C433 120.0(8) . . ?
C435 C434 C433 120.0 . . ?
C435 C434 H434 120.0(8) . . ?
H435 C435 C434 120.0(8) . . ?
C436 C435 C434 120.0 . . ?
C436 C435 H435 120.0(8) . . ?
C435 C436 C431 120.0 . . ?
H436 C436 C431 120.0(8) . . ?
H436 C436 C435 120.0(8) . . ?
C446 C441 P7 119.8 . . ?
C442 C441 P7 120.0 . . ?
C442 C441 C446 120.0 . . ?
H446 C446 C441 120.0(6) . . ?
C445 C446 C441 120.0 . . ?
C445 C446 H446 120.0(6) . . ?
H445 C445 C446 120.0(6) . . ?
C444 C445 C446 120.0 . . ?
C444 C445 H445 120.0(6) . . ?
H444 C444 C445 120.0(6) . . ?
C443 C444 C445 120.000000000(18) . . ?
C443 C444 H444 120.0(6) . . ?
H443 C443 C444 120.0(6) . . ?
C442 C443 C444 120.00000000(2) . . ?
C442 C443 H443 120.0(6) . . ?
C443 C442 C441 120.0 . . ?
H442 C442 C441 120.0(6) . . ?
H442 C442 C443 120.0(6) . . ?
F2 B1 F1 109(4) . . ?
F3 B1 F1 108(4) . . ?
F3 B1 F2 103(4) . . ?
F4 B1 F1 115(5) . . ?
F4 B1 F2 109(4) . . ?
F4 B1 F3 112(4) . . ?
F6 B2 F5 102(3) . . ?
F7 B2 F5 111(3) . . ?
F7 B2 F6 114(5) . . ?
F8 B2 F5 102(4) . . ?
F8 B2 F6 104(3) . . ?
F8 B2 F7 121(3) . . ?

loop_
_geom_bond_atom_site_label_1
_geom_bond_atom_site_label_2
_geom_bond_distance
_geom_bond_site_symmetry_2
_geom_bond_publ_flag
Pd1 Cl1 2.331(10) . ?
Pd1 P1 2.286(10) . ?
Pd1 P2 2.205(8) . ?
Pd1 N5 2.07(2) . ?
Pd2 Cl2 2.359(8) . ?
Pd2 P3 2.269(6) . ?
Pd2 P4 2.252(9) . ?
Pd2 N8 2.094(15) . ?
Pd3 Cl3 2.343(7) . ?
Pd3 P5 2.259(9) . ?
Pd3 P6 2.260(7) . ?
Pd3 N7 2.16(2) . ?
Pd4 Cl4 2.330(7) . ?
Pd4 P7 2.270(8) . ?
Pd4 P8 2.288(7) . ?
Pd4 N6 2.110(17) . ?
P1 C03T 1.78(4) . ?
P1 C111 1.79(3) . ?
P1 C121 1.76(4) . ?
P2 C05F 1.70(5) . ?
P2 C131 1.811(19) . ?
P2 C141 1.87(2) . ?
P3 C022 1.80(3) . ?
P3 C231 1.831(13) . ?
P3 C241 1.850(14) . ?
P4 C02X 1.83(3) . ?
P4 C211 1.851(14) . ?
P4 C221 1.838(13) . ?
P5 C053 1.78(4) . ?
P5 C311 1.790(19) . ?
P5 C321 1.783(19) . ?
P6 C02K 1.79(4) . ?
P6 C331 1.76(2) . ?
P6 C341 1.795(17) . ?
P7 C028 1.90(3) . ?
P7 C431 1.782(18) . ?
P7 C441 1.816(15) . ?
P8 C024 1.88(2) . ?
P8 C411 1.80(2) . ?
P8 C421 1.851(15) . ?
N1 C1 1.40(3) . ?
N1 C4 1.44(3) . ?
N2 H2 0.8800 . ?
N2 C6 1.35(3) . ?
N2 C9 1.40(3) . ?
N3 C11 1.44(3) . ?
N3 C14 1.30(3) . ?
N4 H4 0.8800 . ?
N4 C16 1.40(3) . ?
N4 C19 1.47(3) . ?
N5 C23 1.26(3) . ?
N5 C24 1.32(3) . ?
N6 C28 1.30(3) . ?
N6 C29 1.39(3) . ?
N7 C33 1.23(3) . ?
N7 C34 1.35(3) . ?
N8 C36 1.32(2) . ?
N8 C40 1.29(2) . ?
C1 C2 1.43(3) . ?
C1 C20 1.38(3) . ?
C01U H01a 0.9900 . ?
C01U H01b 0.9900 . ?
C01U C028 1.540(5) . ?
C01U C048 1.540(5) . ?
C2 H2a 0.9500 . ?
C2 C3 1.38(3) . ?
C02E H02a 0.9900 . ?
C02E H02b 0.9900 . ?
C02E C02K 1.540(5) . ?
C02E C046 1.539(5) . ?
C02I H02c 0.9900 . ?
C02I H02d 0.9900 . ?
C02I C03I 1.540(5) . ?
C02I C022 1.541(5) . ?
C02K H02e 0.9900 . ?
C02K H02f 0.9900 . ?
C02X H02g 0.9900 . ?
C02X H02h 0.9900 . ?
C02X C03I 1.540(5) . ?
C3 H3 0.9500 . ?
C3 C4 1.48(3) . ?
C03I H03a 0.9900 . ?
C03I H03b 0.9900 . ?
C03T H03c 0.9900 . ?
C03T H03d 0.9900 . ?
C03T C05G 1.541(5) . ?
C4 C5 1.26(3) . ?
C5 C6 1.41(3) . ?
C5 C21 1.55(3) . ?
C05F H05a 0.9900 . ?
C05F H05b 0.9900 . ?
C05F C7CA 1.541(5) . ?
C05G H05c 0.9900 . ?
C05G H05d 0.9900 . ?
C05G C7CA 1.540(5) . ?
C6 C7 1.44(3) . ?
C7 H7 0.9500 . ?
C7 C8 1.29(3) . ?
C7CA H7Ca 0.9900 . ?
C7CA H7Cb 0.9900 . ?
C8 H8 0.9500 . ?
C8 C9 1.47(4) . ?
C9 C10 1.37(3) . ?
C10 C11 1.40(4) . ?
C10 C26 1.55(3) . ?
C11 C12 1.45(3) . ?
C12 H12 0.9500 . ?
C12 C13 1.45(3) . ?
C13 H13 0.9500 . ?
C13 C14 1.46(3) . ?
C14 C15 1.53(3) . ?
C15 C16 1.45(3) . ?
C15 C31 1.45(4) . ?
C16 C17 1.38(3) . ?
C17 H17 0.9500 . ?
C17 C18 1.42(3) . ?
C18 H18 0.9500 . ?
C18 C19 1.38(3) . ?
C19 C20 1.33(3) . ?
C20 C38 1.50(3) . ?
C21 C22 1.44(3) . ?
C21 C25 1.36(3) . ?
C022 H02i 0.9900 . ?
C022 H02j 0.9900 . ?
C22 H22 0.9500 . ?
C22 C23 1.35(3) . ?
C23 H23 0.9500 . ?
C024 H02k 0.9900 . ?
C024 H02l 0.9900 . ?
C024 C048 1.540(5) . ?
C24 H24 0.9500 . ?
C24 C25 1.45(4) . ?
C25 H25 0.9500 . ?
C26 C27 1.36(3) . ?
C26 C30 1.42(3) . ?
C27 H27 0.9500 . ?
C27 C28 1.33(3) . ?
C28 H28 0.9500 . ?
C028 H02m 0.9900 . ?
C028 H02n 0.9900 . ?
C29 H29 0.9500 . ?
C29 C30 1.42(3) . ?
C30 H30 0.9500 . ?
C31 C32 1.39(3) . ?
C31 C35 1.31(3) . ?
C32 H32 0.9500 . ?
C32 C33 1.39(4) . ?
C33 H33 0.9500 . ?
C34 H34 0.9500 . ?
C34 C35 1.42(4) . ?
C35 H35 0.9500 . ?
C36 H36 0.9500 . ?
C36 C37 1.36(3) . ?
C37 H37 0.9500 . ?
C37 C38 1.38(3) . ?
C38 C39 1.44(3) . ?
C39 H39 0.9500 . ?
C39 C40 1.35(3) . ?
C40 H40 0.9500 . ?
C046 H04a 0.9900 . ?
C046 H04b 0.9900 . ?
C046 C053 1.539(5) . ?
C048 H04c 0.9900 . ?
C048 H04d 0.9900 . ?
C053 H05e 0.9900 . ?
C053 H05f 0.9900 . ?
C111 C116 1.3900 . ?
C111 C112 1.3900 . ?
C116 H116 0.9500 . ?
C116 C115 1.3900 . ?
C115 H115 0.9500 . ?
C115 C114 1.3900 . ?
C114 H114 0.9500 . ?
C114 C113 1.3900 . ?
C113 H113 0.9500 . ?
C113 C112 1.3900 . ?
C112 H112 0.9500 . ?
C121 C122 1.3900 . ?
C121 C126 1.3900 . ?
C122 H122 0.9500 . ?
C122 C123 1.3900 . ?
C123 H123 0.9500 . ?
C123 C124 1.3900 . ?
C124 H124 0.9500 . ?
C124 C125 1.3900 . ?
C125 H125 0.9500 . ?
C125 C126 1.3900 . ?
C126 H126 0.9500 . ?
C132 H132 0.9500 . ?
C132 C131 1.3900 . ?
C132 C133 1.3900 . ?
C131 C136 1.3900 . ?
C136 H136 0.9500 . ?
C136 C135 1.3900 . ?
C135 H135 0.9500 . ?
C135 C134 1.3900 . ?
C134 H134 0.9500 . ?
C134 C133 1.3900 . ?
C133 H133 0.9500 . ?
C141 C146 1.3900 . ?
C141 C142 1.3900 . ?
C146 H146 0.9500 . ?
C146 C145 1.3900 . ?
C145 H145 0.9500 . ?
C145 C144 1.3900 . ?
C144 H144 0.9500 . ?
C144 C143 1.3900 . ?
C143 H143 0.9500 . ?
C143 C142 1.3900 . ?
C142 H142 0.9500 . ?
C216 H216 0.9500 . ?
C216 C215 1.3900 . ?
C216 C211 1.3900 . ?
C215 H215 0.9500 . ?
C215 C214 1.3900 . ?
C214 H214 0.9500 . ?
C214 C213 1.3900 . ?
C213 H213 0.9500 . ?
C213 C212 1.3900 . ?
C212 H212 0.9500 . ?
C212 C211 1.3900 . ?
C221 C222 1.3900 . ?
C221 C226 1.3900 . ?
C222 H222 0.9500 . ?
C222 C223 1.3900 . ?
C223 H223 0.9500 . ?
C223 C224 1.3900 . ?
C224 H224 0.9500 . ?
C224 C225 1.3900 . ?
C225 H225 0.9500 . ?
C225 C226 1.3900 . ?
C226 H226 0.9500 . ?
C231 C232 1.3900 . ?
C231 C236 1.3900 . ?
C232 H232 0.9500 . ?
C232 C233 1.3900 . ?
C233 H233 0.9500 . ?
C233 C234 1.3900 . ?
C234 H234 0.9500 . ?
C234 C235 1.3900 . ?
C235 H235 0.9500 . ?
C235 C236 1.3900 . ?
C236 H236 0.9500 . ?
C242 H242 0.9500 . ?
C242 C243 1.3900 . ?
C242 C241 1.3900 . ?
C243 H243 0.9500 . ?
C243 C244 1.3900 . ?
C244 H244 0.9500 . ?
C244 C245 1.3900 . ?
C245 H245 0.9500 . ?
C245 C246 1.3900 . ?
C246 H246 0.9500 . ?
C246 C241 1.3900 . ?
C311 C316 1.3900 . ?
C311 C312 1.3900 . ?
C316 H316 0.9500 . ?
C316 C315 1.3900 . ?
C315 H315 0.9500 . ?
C315 C314 1.3900 . ?
C314 H314 0.9500 . ?
C314 C313 1.3900 . ?
C313 H313 0.9500 . ?
C313 C312 1.3900 . ?
C312 H312 0.9500 . ?
C321 C326 1.3900 . ?
C321 C322 1.3900 . ?
C326 H326 0.9500 . ?
C326 C325 1.3900 . ?
C325 H325 0.9500 . ?
C325 C324 1.3900 . ?
C324 H324 0.9500 . ?
C324 C323 1.3900 . ?
C323 H323 0.9500 . ?
C323 C322 1.3900 . ?
C322 H322 0.9500 . ?
C336 H336 0.9500 . ?
C336 C331 1.3900 . ?
C336 C335 1.3900 . ?
C331 C332 1.3900 . ?
C332 H332 0.9500 . ?
C332 C333 1.3900 . ?
C333 H333 0.9500 . ?
C333 C334 1.3900 . ?
C334 H334 0.9500 . ?
C334 C335 1.3900 . ?
C335 H335 0.9500 . ?
C341 C346 1.3900 . ?
C341 C342 1.3900 . ?
C346 H346 0.9500 . ?
C346 C345 1.3900 . ?
C345 H345 0.9500 . ?
C345 C344 1.3900 . ?
C344 H344 0.9500 . ?
C344 C343 1.3900 . ?
C343 H343 0.9500 . ?
C343 C342 1.3900 . ?
C342 H342 0.9500 . ?
C411 C416 1.3900 . ?
C411 C412 1.3900 . ?
C416 H416 0.9500 . ?
C416 C415 1.3900 . ?
C415 H415 0.9500 . ?
C415 C414 1.3900 . ?
C414 H414 0.9500 . ?
C414 C413 1.3900 . ?
C413 H413 0.9500 . ?
C413 C412 1.3900 . ?
C412 H412 0.9500 . ?
C421 C426 1.3900 . ?
C421 C422 1.3900 . ?
C426 H426 0.9500 . ?
C426 C425 1.3900 . ?
C425 H425 0.9500 . ?
C425 C424 1.3900 . ?
C424 H424 0.9500 . ?
C424 C423 1.3900 . ?
C423 H423 0.9500 . ?
C423 C422 1.3900 . ?
C422 H422 0.9500 . ?
C431 C432 1.3900 . ?
C431 C436 1.3900 . ?
C432 H432 0.9500 . ?
C432 C433 1.3900 . ?
C433 H433 0.9500 . ?
C433 C434 1.3900 . ?
C434 H434 0.9500 . ?
C434 C435 1.3900 . ?
C435 H435 0.9500 . ?
C435 C436 1.3900 . ?
C436 H436 0.9500 . ?
C441 C446 1.3900 . ?
C441 C442 1.3900 . ?
C446 H446 0.9500 . ?
C446 C445 1.3900 . ?
C445 H445 0.9500 . ?
C445 C444 1.3900 . ?
C444 H444 0.9500 . ?
C444 C443 1.3900 . ?
C443 H443 0.9500 . ?
C443 C442 1.3900 . ?
C442 H442 0.9500 . ?
F1 B1 1.34(4) . ?
F2 B1 1.37(5) . ?
F3 B1 1.41(5) . ?
F4 B1 1.25(6) . ?
F5 B2 1.42(5) . ?
F6 B2 1.47(5) . ?
F7 B2 1.18(5) . ?
F8 B2 1.39(5) . ?

loop_
_geom_torsion_atom_site_label_1
_geom_torsion_atom_site_label_2
_geom_torsion_atom_site_label_3
_geom_torsion_atom_site_label_4
_geom_torsion
_geom_torsion_site_symmetry_1
_geom_torsion_site_symmetry_2
_geom_torsion_site_symmetry_3
_geom_torsion_site_symmetry_4
_geom_torsion_publ_flag
Pd1 N5 C23 C22 -162.9(19) . . . . ?
Pd1 N5 C24 C25 170.8(16) . . . . ?
Pd2 N8 C36 C37 -174.3(19) . . . . ?
Pd2 N8 C40 C39 172.8(17) . . . . ?
Pd3 N7 C33 C32 171.9(17) . . . . ?
Pd3 N7 C34 C35 -168.9(17) . . . . ?
Pd4 N6 C28 C27 160.7(18) . . . . ?
Pd4 N6 C29 C30 -163(2) . . . . ?
P1 C03T C05G C7CA 52(3) . . . . ?
P1 C111 C116 C115 -174.5(10) . . . . ?
P1 C111 C112 C113 174.9(9) . . . . ?
P1 C121 C122 C123 172.8(14) . . . . ?
P1 C121 C126 C125 -174.2(14) . . . . ?
P2 C05F C7CA C05G -80(4) . . . . ?
P2 C131 C132 C133 173.7(7) . . . . ?
P2 C131 C136 C135 -173.9(7) . . . . ?
P2 C141 C146 C145 173.8(12) . . . . ?
P2 C141 C142 C143 -176.1(13) . . . . ?
P3 C022 C02I C03I 52(2) . . . . ?
P3 C231 C232 C233 173.0(5) . . . . ?
P3 C231 C236 C235 -172.9(5) . . . . ?
P3 C241 C242 C243 -179.3(6) . . . . ?
P3 C241 C246 C245 179.3(6) . . . . ?
P4 C02X C03I C02I -92(2) . . . . ?
P4 C211 C216 C215 -177.0(6) . . . . ?
P4 C211 C212 C213 177.0(6) . . . . ?
P4 C221 C222 C223 -165.9(5) . . . . ?
P4 C221 C226 C225 165.7(5) . . . . ?
P5 C053 C046 C02E -54(4) . . . . ?
P5 C311 C316 C315 -179.5(8) . . . . ?
P5 C311 C312 C313 179.4(8) . . . . ?
P5 C321 C326 C325 -174.4(7) . . . . ?
P5 C321 C322 C323 174.0(7) . . . . ?
P6 C02K C02E C046 74(3) . . . . ?
P6 C331 C336 C335 -179.0(6) . . . . ?
P6 C331 C332 C333 179.0(6) . . . . ?
P6 C341 C346 C345 176.9(7) . . . . ?
P6 C341 C342 C343 -177.0(7) . . . . ?
P7 C028 C01U C048 82(2) . . . . ?
P7 C431 C432 C433 170.9(7) . . . . ?
P7 C431 C436 C435 -170.7(7) . . . . ?
P7 C441 C446 C445 -174.7(6) . . . . ?
P7 C441 C442 C443 174.7(6) . . . . ?
P8 C024 C048 C01U -58(2) . . . . ?
P8 C411 C416 C415 -176.4(6) . . . . ?
P8 C411 C412 C413 176.1(5) . . . . ?
P8 C421 C426 C425 175.5(6) . . . . ?
P8 C421 C422 C423 -175.7(6) . . . . ?
N1 C1 C2 C3 -1(2) . . . . ?
N1 C1 C20 C19 -7(3) . . . . ?
N1 C1 C20 C38 176.8(19) . . . . ?
N1 C4 C3 C2 -1.2(18) . . . . ?
N1 C4 C5 C6 13(3) . . . . ?
N1 C4 C5 C21 -168.3(19) . . . . ?
N2 C6 C5 C4 5(3) . . . . ?
N2 C6 C5 C21 -174(2) . . . . ?
N2 C6 C7 C8 -8(2) . . . . ?
N2 C9 C8 C7 -0(2) . . . . ?
N2 C9 C10 C11 9(3) . . . . ?
N2 C9 C10 C26 178(2) . . . . ?
N3 C11 C10 C9 -9(3) . . . . ?
N3 C11 C10 C26 -178(2) . . . . ?
N3 C11 C12 C13 2(2) . . . . ?
N3 C14 C13 C12 -2(2) . . . . ?
N3 C14 C15 C16 -2(3) . . . . ?
N3 C14 C15 C31 179(3) . . . . ?
N4 C16 C15 C14 -2(3) . . . . ?
N4 C16 C15 C31 176(2) . . . . ?
N4 C16 C17 C18 1(2) . . . . ?
N4 C19 C18 C17 0.3(19) . . . . ?
N4 C19 C20 C1 6(3) . . . . ?
N4 C19 C20 C38 -177.8(19) . . . . ?
N5 C23 C22 C21 -3(3) . . . . ?
N5 C24 C25 C21 -9(3) . . . . ?
N6 C28 C27 C26 4(3) . . . . ?
N6 C29 C30 C26 -0(3) . . . . ?
N7 C33 C32 C31 -3(3) . . . . ?
N7 C34 C35 C31 -4(2) . . . . ?
N8 C36 C37 C38 7(3) . . . . ?
N8 C40 C39 C38 -2(3) . . . . ?
C1 C2 C3 C4 2(2) . . . . ?
C1 C20 C19 C18 -170(2) . . . . ?
C1 C20 C38 C37 -69(2) . . . . ?
C1 C20 C38 C39 113(2) . . . . ?
C2 C3 C4 C5 -171.9(18) . . . . ?
C3 C4 C5 C6 -178(2) . . . . ?
C3 C4 C5 C21 1(3) . . . . ?
C03T C05G C7CA C05F 51(4) . . . . ?
C4 C5 C6 C7 176(2) . . . . ?
C4 C5 C21 C22 61(2) . . . . ?
C4 C5 C21 C25 -115(2) . . . . ?
C5 C6 C7 C8 180(3) . . . . ?
C5 C21 C22 C23 180(2) . . . . ?
C5 C21 C25 C24 -175(2) . . . . ?
C6 C7 C8 C9 5(2) . . . . ?
C7 C8 C9 C10 -174.0(19) . . . . ?
C8 C9 C10 C11 -179(2) . . . . ?
C8 C9 C10 C26 -10(3) . . . . ?
C9 C10 C11 C12 174(3) . . . . ?
C9 C10 C26 C27 -75(2) . . . . ?
C9 C10 C26 C30 113(2) . . . . ?
C10 C11 C12 C13 179(3) . . . . ?
C10 C26 C27 C28 -170(3) . . . . ?
C10 C26 C30 C29 169(2) . . . . ?
C11 C12 C13 C14 0(2) . . . . ?
C12 C13 C14 C15 -178.1(18) . . . . ?
C13 C14 C15 C16 173(2) . . . . ?
C13 C14 C15 C31 -5(2) . . . . ?
C14 C15 C16 C17 -179(2) . . . . ?
C14 C15 C31 C32 -65(2) . . . . ?
C14 C15 C31 C35 122(2) . . . . ?
C15 C16 C17 C18 178(2) . . . . ?
C15 C31 C32 C33 -175(2) . . . . ?
C15 C31 C35 C34 178(2) . . . . ?
C16 C17 C18 C19 -1(2) . . . . ?
C17 C18 C19 C20 176.7(18) . . . . ?
C18 C19 C20 C38 6(3) . . . . ?
C19 C20 C38 C37 114(2) . . . . ?
C19 C20 C38 C39 -64(2) . . . . ?
C20 C38 C37 C36 180(2) . . . . ?
C20 C38 C39 C40 178(2) . . . . ?
C36 C37 C38 C39 -2(3) . . . . ?
C37 C38 C39 C40 -1(3) . . . . ?
C111 C116 C115 C114 -0(4) . . . . ?
C111 C112 C113 C114 0(3) . . . . ?
C116 C115 C114 C113 0(3) . . . . ?
C115 C114 C113 C112 -0(3) . . . . ?
C121 C122 C123 C124 0(5) . . . . ?
C121 C126 C125 C124 0(3) . . . . ?
C122 C123 C124 C125 -0(3) . . . . ?
C123 C124 C125 C126 -0(4) . . . . ?
C132 C131 C136 C135 -0.0(19) . . . . ?
C132 C133 C134 C135 0(2) . . . . ?
C131 C136 C135 C134 0(2) . . . . ?
C136 C135 C134 C133 -0(2) . . . . ?
C141 C146 C145 C144 -0(4) . . . . ?
C141 C142 C143 C144 0(3) . . . . ?
C146 C145 C144 C143 0(3) . . . . ?
C145 C144 C143 C142 -0(3) . . . . ?
C216 C215 C214 C213 -0.0(18) . . . . ?
C216 C211 C212 C213 -0.0(17) . . . . ?
C215 C214 C213 C212 0.0(17) . . . . ?
C214 C213 C212 C211 0.0(16) . . . . ?
C221 C222 C223 C224 0.0(14) . . . . ?
C221 C226 C225 C224 -0.0(14) . . . . ?
C222 C223 C224 C225 -0.0(14) . . . . ?
C223 C224 C225 C226 0.0(14) . . . . ?
C231 C232 C233 C234 -0.0(14) . . . . ?
C231 C236 C235 C234 -0.0(14) . . . . ?
C232 C233 C234 C235 -0.0(14) . . . . ?
C233 C234 C235 C236 0.0(14) . . . . ?
C242 C243 C244 C245 0.0(18) . . . . ?
C242 C241 C246 C245 0.0(17) . . . . ?
C243 C244 C245 C246 0.0(17) . . . . ?
C244 C245 C246 C241 -0.0(19) . . . . ?
C311 C316 C315 C314 -0(2) . . . . ?
C311 C312 C313 C314 0(2) . . . . ?
C316 C315 C314 C313 0(2) . . . . ?
C315 C314 C313 C312 -0(2) . . . . ?
C321 C326 C325 C324 -0(2) . . . . ?
C321 C322 C323 C324 0(2) . . . . ?
C326 C325 C324 C323 0(2) . . . . ?
C325 C324 C323 C322 -0.0(19) . . . . ?
C336 C331 C332 C333 -0.0(16) . . . . ?
C336 C335 C334 C333 -0.0(18) . . . . ?
C331 C332 C333 C334 0.0(18) . . . . ?
C332 C333 C334 C335 0(2) . . . . ?
C341 C346 C345 C344 0(2) . . . . ?
C341 C342 C343 C344 0(2) . . . . ?
C346 C345 C344 C343 0(2) . . . . ?
C345 C344 C343 C342 -0(2) . . . . ?
C411 C416 C415 C414 0.0(15) . . . . ?
C411 C412 C413 C414 0.0(15) . . . . ?
C416 C415 C414 C413 -0.0(15) . . . . ?
C415 C414 C413 C412 0.0(15) . . . . ?
C421 C426 C425 C424 -0.0(19) . . . . ?
C421 C422 C423 C424 -0.0(18) . . . . ?
C426 C425 C424 C423 -0.0(18) . . . . ?
C425 C424 C423 C422 0.0(18) . . . . ?
C431 C432 C433 C434 -0.0(19) . . . . ?
C431 C436 C435 C434 0.0(18) . . . . ?
C432 C433 C434 C435 0.0(18) . . . . ?
C433 C434 C435 C436 -0.0(18) . . . . ?
C441 C446 C445 C444 0.0(17) . . . . ?
C441 C442 C443 C444 0.0(16) . . . . ?
C446 C445 C444 C443 0.0(16) . . . . ?
C445 C444 C443 C442 -0.0(15) . . . . ?

loop_
_restr_distance_atom_site_label_1
_restr_distance_atom_site_label_2
_restr_distance_site_symmetry_2
_restr_distance_target
_restr_distance_target_weight_param
_restr_distance_diff
C02I C022 1 1.5400 0.0050 -0.0009
C02K C02E 1 1.5400 0.0050 -0.0003
C03I C02I 1 1.5400 0.0050 -0.0000
C03I C02X 1 1.5400 0.0050 -0.0003
C05G C03T 1 1.5400 0.0050 -0.0005
C7CA C05F 1 1.5400 0.0050 -0.0008
C7CA C05G 1 1.5400 0.0050 0.0005
C028 C01U 1 1.5400 0.0050 -0.0003
C046 C02E 1 1.5400 0.0050 0.0012
C048 C01U 1 1.5400 0.0050 0.0004
C048 C024 1 1.5400 0.0050 -0.0005
C053 C046 1 1.5400 0.0050 0.0007

loop_
_restr_U_similar_atom_site_label_1
_restr_U_similar_atom_site_label_2
_restr_U_similar_weight_param
N1 C1 0.0400
N1 C4 0.0400
N2 C6 0.0400
N2 C9 0.0400
N3 C11 0.0400
N3 C14 0.0400
N4 C16 0.0400
N4 C19 0.0400
N5 C23 0.0400
N5 C24 0.0400
N6 C28 0.0400
N6 C29 0.0400
N7 C33 0.0400
N7 C34 0.0400
N8 C36 0.0400
N8 C40 0.0400
C1 C2 0.0400
C01U C028 0.0400
C01U C048 0.0400
C2 C3 0.0400
C02E C02K 0.0400
C02E C046 0.0400
C02I C03I 0.0400
C02I C022 0.0400
C02X C03I 0.0400
C3 C4 0.0400
C03T C05G 0.0400
C05F C7CA 0.0400
C05G C7CA 0.0400
C6 C7 0.0400
C7 C8 0.0400
C8 C9 0.0400
C11 C12 0.0400
C12 C13 0.0400
C13 C14 0.0400
C16 C17 0.0400
C17 C18 0.0400
C18 C19 0.0400
C21 C22 0.0400
C21 C25 0.0400
C22 C23 0.0400
C024 C048 0.0400
C24 C25 0.0400
C26 C27 0.0400
C26 C30 0.0400
C27 C28 0.0400
C29 C30 0.0400
C31 C32 0.0400
C31 C35 0.0400
C32 C33 0.0400
C34 C35 0.0400
C36 C37 0.0400
C37 C38 0.0400
C38 C39 0.0400
C39 C40 0.0400
C046 C053 0.0400
C111 C116 0.0400
C111 C112 0.0400
C116 C115 0.0400
C115 C114 0.0400
C114 C113 0.0400
C113 C112 0.0400
C121 C122 0.0400
C121 C126 0.0400
C122 C123 0.0400
C123 C124 0.0400
C124 C125 0.0400
C125 C126 0.0400
C132 C131 0.0400
C132 C133 0.0400
C131 C136 0.0400
C136 C135 0.0400
C135 C134 0.0400
C134 C133 0.0400
C141 C146 0.0400
C141 C142 0.0400
C146 C145 0.0400
C145 C144 0.0400
C144 C143 0.0400
C143 C142 0.0400
C216 C215 0.0400
C216 C211 0.0400
C215 C214 0.0400
C214 C213 0.0400
C213 C212 0.0400
C212 C211 0.0400
C221 C222 0.0400
C221 C226 0.0400
C222 C223 0.0400
C223 C224 0.0400
C224 C225 0.0400
C225 C226 0.0400
C231 C232 0.0400
C231 C236 0.0400
C232 C233 0.0400
C233 C234 0.0400
C234 C235 0.0400
C235 C236 0.0400
C242 C243 0.0400
C242 C241 0.0400
C243 C244 0.0400
C244 C245 0.0400
C245 C246 0.0400
C246 C241 0.0400
C311 C316 0.0400
C311 C312 0.0400
C316 C315 0.0400
C315 C314 0.0400
C314 C313 0.0400
C313 C312 0.0400
C321 C326 0.0400
C321 C322 0.0400
C326 C325 0.0400
C325 C324 0.0400
C324 C323 0.0400
C323 C322 0.0400
C336 C331 0.0400
C336 C335 0.0400
C331 C332 0.0400
C332 C333 0.0400
C333 C334 0.0400
C334 C335 0.0400
C341 C346 0.0400
C341 C342 0.0400
C346 C345 0.0400
C345 C344 0.0400
C344 C343 0.0400
C343 C342 0.0400
C411 C416 0.0400
C411 C412 0.0400
C416 C415 0.0400
C415 C414 0.0400
C414 C413 0.0400
C413 C412 0.0400
C421 C426 0.0400
C421 C422 0.0400
C426 C425 0.0400
C425 C424 0.0400
C424 C423 0.0400
C423 C422 0.0400
C431 C432 0.0400
C431 C436 0.0400
C432 C433 0.0400
C433 C434 0.0400
C434 C435 0.0400
C435 C436 0.0400
C441 C446 0.0400
C441 C442 0.0400
C446 C445 0.0400
C445 C444 0.0400
C444 C443 0.0400
C443 C442 0.0400

loop_
_smtbx_masks_void_nr
_smtbx_masks_void_average_x
_smtbx_masks_void_average_y
_smtbx_masks_void_average_z
_smtbx_masks_void_volume
_smtbx_masks_void_count_electrons
_smtbx_masks_void_content
1 -0.464 -0.664 0.500 2149.4 360.8 '8 BF4H1O1'
2 -0.250 -0.641 0.000 997.2 261.5 '4 CH2Cl2H6O3'
3 -0.010 0.277 0.941 10.4 0.0 ?
4 0.250 0.018 0.000 997.2 258.6 '4 CH2Cl2H6O3'
5 0.010 0.723 0.059 10.4 0.0 ?
6 0.075 0.913 0.172 2.6 0.0 ?
7 0.108 0.513 0.780 10.5 0.0 ?
8 0.392 0.013 0.220 10.5 0.0 ?
9 0.425 0.412 0.828 2.6 0.0 ?
10 0.490 0.223 0.941 10.4 0.0 ?
11 0.510 0.777 0.059 10.4 0.0 ?
12 0.575 0.588 0.172 2.6 0.0 ?
13 0.608 0.987 0.780 10.5 1.1 ?
14 0.892 0.487 0.220 10.5 1.6 ?
15 0.925 0.088 0.828 2.6 0.0 ?

loop_
_restr_rigu_atom_site_label_1
_restr_rigu_atom_site_label_2
_restr_rigu_target_weight_param
_restr_rigu_u13_diff
_restr_rigu_u23_diff
_restr_rigu_u33_diff
N1 C1 0.004000 0.000732 0.001644 0.000541
N1 C2 0.004000 0.002313 -0.001558 0.000929
N1 C3 0.004000 0.002519 -0.000752 0.000649
N1 C4 0.004000 0.000678 -0.000056 0.000306
N2 C6 0.004000 -0.000860 0.001660 -0.000630
N2 C7 0.004000 -0.000752 0.004416 0.000568
N2 C8 0.004000 0.002342 -0.000383 -0.002883
N2 C9 0.004000 -0.002777 0.000315 -0.000783
N3 C11 0.004000 -0.002424 -0.000817 -0.000138
N3 C12 0.004000 -0.000666 -0.000565 0.001447
N3 C13 0.004000 -0.000562 0.005242 0.000161
N3 C14 0.004000 -0.000367 0.001877 0.000126
N4 C16 0.004000 0.001502 -0.001614 -0.000331
N4 C17 0.004000 -0.000428 -0.000288 0.000743
N4 C18 0.004000 0.000611 0.003622 0.003608
N4 C19 0.004000 0.001332 -0.000098 -0.000380
N5 C22 0.004000 0.001213 -0.005200 -0.002935
N5 C23 0.004000 -0.000777 0.000336 -0.003194
N5 C24 0.004000 0.001688 0.002656 -0.000860
N5 C25 0.004000 0.001624 -0.005059 -0.000345
N6 C27 0.004000 -0.004064 0.002769 -0.000726
N6 C28 0.004000 -0.000124 0.001148 -0.000456
N6 C29 0.004000 0.003203 -0.001493 -0.002289
N6 C30 0.004000 0.000211 -0.003252 -0.005942
N7 C32 0.004000 -0.002320 -0.002974 0.001694
N7 C33 0.004000 0.003652 -0.002633 0.001306
N7 C34 0.004000 -0.000297 0.000861 0.000744
N7 C35 0.004000 0.002181 0.004362 -0.000912
N8 C36 0.004000 -0.000936 0.000830 -0.002781
N8 C37 0.004000 0.002335 -0.006785 -0.005405
N8 C39 0.004000 0.000045 0.003433 -0.002293
N8 C40 0.004000 0.001664 0.001052 -0.000620
C1 C2 0.004000 -0.000470 0.001792 -0.000988
C1 C3 0.004000 0.000693 0.003034 0.001376
C1 C4 0.004000 -0.001070 0.001417 0.000760
C01U C024 0.004000 0.012088 0.002735 0.004204
C01U C028 0.004000 -0.000422 -0.000332 -0.000349
C01U C048 0.004000 0.004738 -0.000129 0.001306
C2 C3 0.004000 -0.000956 -0.000554 0.001572
C2 C4 0.004000 0.000278 -0.001465 -0.000558
C02E C02K 0.004000 -0.004109 0.004406 0.001477
C02E C046 0.004000 0.000485 0.003333 0.002121
C02E C053 0.004000 0.003023 0.004456 0.001957
C02I C02X 0.004000 0.004643 0.008866 0.000769
C02I C03I 0.004000 -0.000671 0.003139 0.000112
C02I C022 0.004000 0.001130 0.000269 0.003163
C02K C046 0.004000 0.003396 0.001280 -0.003595
C02X C03I 0.004000 -0.002705 0.003570 -0.000575
C3 C4 0.004000 0.001274 -0.000096 0.000116
C03I C022 0.004000 -0.012128 -0.002119 0.001394
C03T C05G 0.004000 -0.003599 -0.001106 0.000632
C03T C7CA 0.004000 0.004026 -0.004765 -0.001911
C05F C05G 0.004000 -0.002040 0.005899 0.003387
C05F C7CA 0.004000 0.002381 0.004116 -0.000971
C05G C7CA 0.004000 -0.005091 -0.000908 0.000611
C6 C7 0.004000 -0.001194 -0.000005 0.000552
C6 C8 0.004000 0.001768 0.001355 -0.001813
C6 C9 0.004000 -0.000571 -0.002375 0.000090
C7 C8 0.004000 0.001508 -0.000373 0.000215
C7 C9 0.004000 0.002826 -0.004657 -0.001654
C8 C9 0.004000 0.002186 0.001678 -0.000318
C11 C12 0.004000 0.000025 -0.002028 0.000613
C11 C13 0.004000 -0.001177 0.000131 -0.000646
C11 C14 0.004000 -0.003385 -0.002851 -0.001637
C12 C13 0.004000 0.000312 -0.001160 -0.001126
C12 C14 0.004000 -0.004212 -0.001133 -0.002731
C13 C14 0.004000 -0.000783 -0.000451 -0.000004
C16 C17 0.004000 -0.001131 -0.001997 0.001003
C16 C18 0.004000 -0.002013 0.000124 0.001571
C16 C19 0.004000 0.001481 0.003217 -0.002434
C17 C18 0.004000 -0.001734 0.000903 -0.000227
C17 C19 0.004000 0.001203 0.001967 -0.000653
C18 C19 0.004000 -0.000715 -0.002876 0.000016
C21 C22 0.004000 0.002283 0.000539 -0.000998
C21 C23 0.004000 -0.000481 0.003950 -0.000848
C21 C24 0.004000 0.001865 0.001906 -0.005884
C21 C25 0.004000 0.001722 0.000212 -0.001343
C22 C23 0.004000 -0.000961 0.002084 0.000456
C22 C25 0.004000 -0.000242 -0.002156 -0.002959
C23 C24 0.004000 -0.001327 0.000891 -0.006810
C024 C048 0.004000 -0.001888 0.001132 -0.001131
C24 C25 0.004000 -0.000021 -0.000209 0.000578
C26 C27 0.004000 -0.001362 -0.001324 -0.000263
C26 C28 0.004000 -0.002546 -0.001056 0.003314
C26 C29 0.004000 -0.002476 0.002969 -0.003179
C26 C30 0.004000 -0.002782 -0.002436 -0.001209
C27 C28 0.004000 -0.003235 -0.000272 0.000218
C27 C30 0.004000 -0.003509 -0.000356 -0.001127
C28 C29 0.004000 0.000242 0.004298 -0.001377
C028 C048 0.004000 -0.001136 -0.002971 -0.001731
C29 C30 0.004000 0.000782 0.001027 0.001965
C31 C32 0.004000 -0.001279 0.000724 -0.000805
C31 C33 0.004000 0.007833 -0.001778 -0.000543
C31 C34 0.004000 -0.002498 0.001456 -0.001260
C31 C35 0.004000 0.000940 0.001542 -0.002984
C32 C33 0.004000 0.003181 0.001368 0.000542
C32 C35 0.004000 -0.002059 -0.000416 0.000424
C33 C34 0.004000 0.003799 0.000140 0.001990
C34 C35 0.004000 -0.000564 0.000901 -0.001976
C36 C37 0.004000 -0.000152 0.000647 0.001220
C36 C38 0.004000 -0.002984 -0.001758 0.002074
C36 C40 0.004000 0.008892 -0.009176 0.002520
C37 C38 0.004000 0.003802 -0.000010 -0.000230
C37 C39 0.004000 0.010936 -0.001196 -0.003704
C38 C39 0.004000 -0.000721 0.001216 0.000934
C38 C40 0.004000 -0.000215 0.002967 0.005731
C39 C40 0.004000 -0.000210 0.000045 -0.000345
C046 C053 0.004000 0.000912 -0.002535 -0.001395
C111 C116 0.004000 -0.001548 0.000079 -0.001035
C111 C115 0.004000 -0.000151 -0.002655 -0.002203
C111 C113 0.004000 0.001579 0.000049 0.000417
C111 C112 0.004000 -0.000723 -0.001243 -0.001142
C116 C115 0.004000 0.001154 0.000444 0.000666
C116 C114 0.004000 0.002501 0.001603 0.000174
C116 C112 0.004000 -0.000341 -0.003801 0.000698
C115 C114 0.004000 0.000440 -0.000659 -0.000374
C115 C113 0.004000 -0.000190 -0.004087 0.000973
C114 C113 0.004000 -0.001046 0.000298 0.001158
C114 C112 0.004000 0.001057 0.001613 0.001377
C113 C112 0.004000 0.000906 -0.000619 -0.002352
C121 C122 0.004000 -0.001761 0.001214 0.000217
C121 C123 0.004000 -0.004368 0.004244 -0.001179
C121 C125 0.004000 0.002368 0.003075 0.002717
C121 C126 0.004000 -0.000591 0.000792 0.000326
C122 C123 0.004000 0.000994 0.001345 0.001374
C122 C124 0.004000 0.001030 0.002473 0.000481
C122 C126 0.004000 -0.000630 0.000506 0.001914
C123 C124 0.004000 0.000268 -0.000378 -0.001356
C123 C125 0.004000 0.001752 -0.000224 0.001232
C124 C125 0.004000 -0.003547 -0.000952 0.000559
C124 C126 0.004000 -0.008787 -0.003109 0.004138
C125 C126 0.004000 -0.000177 -0.000609 -0.000429
C132 C131 0.004000 0.000323 -0.000554 0.001569
C132 C136 0.004000 -0.003424 -0.001651 -0.001958
C132 C134 0.004000 0.001007 -0.000414 -0.003475
C132 C133 0.004000 -0.001235 -0.000782 -0.001143
C131 C136 0.004000 -0.001738 0.001494 -0.001016
C131 C135 0.004000 0.002679 0.000385 -0.005417
C131 C133 0.004000 -0.004632 0.001627 -0.002565
C136 C135 0.004000 0.000754 -0.000826 0.000306
C136 C134 0.004000 -0.006183 0.001439 0.002903
C135 C134 0.004000 -0.003103 0.000071 0.001711
C135 C133 0.004000 -0.003604 0.001663 0.000735
C134 C133 0.004000 -0.000746 -0.000426 -0.001409
C141 C146 0.004000 0.000015 0.000819 -0.002574
C141 C145 0.004000 0.000677 -0.000780 -0.001192
C141 C143 0.004000 0.003065 -0.001389 -0.003062
C141 C142 0.004000 -0.000935 0.000851 -0.000222
C146 C145 0.004000 -0.000931 0.000274 0.001557
C146 C144 0.004000 0.002727 -0.000881 -0.003040
C146 C142 0.004000 -0.001556 0.004449 -0.001906
C145 C144 0.004000 -0.000502 -0.000387 -0.000420
C145 C143 0.004000 -0.002147 0.005784 -0.002949
C144 C143 0.004000 -0.001136 0.001123 -0.000487
C144 C142 0.004000 -0.001990 0.002541 0.001946
C143 C142 0.004000 -0.000820 0.001888 0.001435
C216 C215 0.004000 0.000251 0.000889 -0.000407
C216 C214 0.004000 0.005350 -0.001909 -0.002483
C216 C212 0.004000 -0.000921 0.002873 0.000946
C216 C211 0.004000 0.000014 0.000528 -0.000855
C215 C214 0.004000 0.000695 -0.000082 -0.000735
C215 C213 0.004000 0.001410 0.001216 0.002060
C215 C211 0.004000 -0.000836 0.003411 0.000546
C214 C213 0.004000 0.000821 0.000085 0.001270
C214 C212 0.004000 -0.001649 0.004555 0.002954
C213 C212 0.004000 -0.001258 0.000173 -0.001051
C213 C211 0.004000 0.005127 0.002896 -0.002185
C212 C211 0.004000 0.000302 -0.000443 -0.001077
C221 C222 0.004000 -0.001930 0.001277 -0.000337
C221 C223 0.004000 -0.003494 -0.000004 -0.003681
C221 C225 0.004000 -0.002787 0.003344 -0.003143
C221 C226 0.004000 -0.003607 0.000435 -0.001664
C222 C223 0.004000 0.000391 0.000204 0.000468
C222 C224 0.004000 0.000463 0.003148 -0.000315
C222 C226 0.004000 0.001447 0.000972 -0.000921
C223 C224 0.004000 0.000767 -0.000697 0.001848
C223 C225 0.004000 0.002672 0.000861 0.001010
C224 C225 0.004000 -0.000332 -0.000434 -0.001756
C224 C226 0.004000 0.001437 0.000924 0.000082
C225 C226 0.004000 0.003316 0.000703 -0.000727
C231 C232 0.004000 -0.002533 0.001757 0.000028
C231 C233 0.004000 -0.005513 -0.005057 -0.004486
C231 C235 0.004000 0.001305 -0.000905 -0.005195
C231 C236 0.004000 0.000468 0.001709 -0.000866
C232 C233 0.004000 0.001648 -0.003226 -0.002544
C232 C234 0.004000 0.001295 -0.000404 -0.005607
C232 C236 0.004000 -0.006246 0.002387 -0.004774
C233 C234 0.004000 -0.001878 0.001111 0.001368
C233 C235 0.004000 -0.006082 0.003423 -0.002331
C234 C235 0.004000 -0.001360 0.001288 0.000034
C234 C236 0.004000 -0.005958 0.005147 0.002040
C235 C236 0.004000 -0.000362 0.001333 -0.000170
C242 C243 0.004000 -0.000569 -0.000103 0.001845
C242 C244 0.004000 -0.000745 -0.004045 -0.000170
C242 C246 0.004000 0.001050 -0.008182 0.002367
C242 C241 0.004000 0.001730 0.000698 0.000626
C243 C244 0.004000 -0.001088 -0.001799 0.001108
C243 C245 0.004000 0.001831 -0.008933 -0.000966
C243 C241 0.004000 -0.002051 -0.002635 0.003089
C244 C245 0.004000 0.000555 0.000470 -0.000775
C244 C246 0.004000 -0.002244 -0.006095 0.004219
C245 C246 0.004000 -0.000388 -0.000636 -0.000042
C245 C241 0.004000 -0.000221 0.006392 0.003769
C246 C241 0.004000 0.000741 0.001640 -0.000114
C311 C316 0.004000 -0.002854 -0.001650 0.000255
C311 C315 0.004000 -0.000016 -0.000609 -0.009220
C311 C313 0.004000 -0.005307 -0.003882 -0.001347
C311 C312 0.004000 0.000017 -0.000825 -0.000603
C316 C315 0.004000 -0.000371 0.002324 -0.001579
C316 C314 0.004000 -0.003701 -0.003999 0.000746
C316 C312 0.004000 -0.004941 -0.003082 0.000940
C315 C314 0.004000 -0.001136 -0.000261 0.000940
C315 C313 0.004000 -0.004848 0.000281 0.003317
C314 C313 0.004000 0.000061 0.001339 0.000839
C314 C312 0.004000 0.003611 0.000487 0.004156
C313 C312 0.004000 -0.001226 0.000719 -0.001652
C321 C326 0.004000 -0.000791 -0.001573 0.000367
C321 C325 0.004000 -0.002196 -0.001286 0.000560
C321 C323 0.004000 -0.003316 0.003872 -0.002324
C321 C322 0.004000 -0.000957 -0.000471 -0.000582
C326 C325 0.004000 -0.000138 -0.000254 -0.001297
C326 C324 0.004000 -0.003596 0.003158 -0.000687
C326 C322 0.004000 -0.000521 0.005918 -0.002889
C325 C324 0.004000 -0.000119 0.000976 0.001399
C325 C323 0.004000 0.000282 0.004789 -0.001859
C324 C323 0.004000 -0.000629 -0.001655 -0.000650
C324 C322 0.004000 -0.002188 0.000079 -0.002622
C323 C322 0.004000 0.000990 0.001008 0.000203
C336 C331 0.004000 -0.000024 0.000265 -0.000210
C336 C332 0.004000 -0.005765 -0.005532 0.005604
C336 C334 0.004000 0.005175 -0.006038 0.000020
C336 C335 0.004000 -0.000089 -0.000522 -0.000415
C331 C332 0.004000 -0.003095 -0.000908 -0.000217
C331 C333 0.004000 0.004548 -0.005597 -0.001705
C331 C335 0.004000 0.000761 -0.001802 -0.005619
C332 C333 0.004000 -0.002668 0.001536 -0.001603
C332 C334 0.004000 -0.001071 0.000879 -0.007091
C333 C334 0.004000 0.001463 -0.000257 0.001954
C333 C335 0.004000 -0.001424 0.005560 -0.002756
C334 C335 0.004000 -0.000410 0.001837 -0.000689
C341 C346 0.004000 0.000106 -0.000701 0.001290
C341 C345 0.004000 0.007780 0.000904 -0.003362
C341 C343 0.004000 0.009471 0.001919 0.004517
C341 C342 0.004000 0.000583 -0.000031 0.000185
C346 C345 0.004000 0.000762 -0.000181 -0.000240
C346 C344 0.004000 0.007867 0.003719 0.002939
C346 C342 0.004000 -0.004386 0.000409 0.008028
C345 C344 0.004000 0.001140 0.000191 -0.000393
C345 C343 0.004000 -0.002359 0.001091 0.008524
C344 C343 0.004000 -0.001360 -0.001233 0.001234
C344 C342 0.004000 0.004467 -0.005251 0.005782
C343 C342 0.004000 -0.000284 -0.000723 -0.000367
C411 C416 0.004000 0.000805 -0.000418 -0.000833
C411 C415 0.004000 0.000376 0.004200 -0.006954
C411 C413 0.004000 0.002755 -0.004537 -0.001880
C411 C412 0.004000 -0.000638 -0.001416 0.001063
C416 C415 0.004000 0.000043 -0.000095 -0.000638
C416 C414 0.004000 0.003293 -0.005977 -0.002538
C416 C412 0.004000 -0.003099 -0.003962 0.001206
C415 C414 0.004000 0.000919 -0.000663 0.001549
C415 C413 0.004000 -0.001552 -0.004177 0.003806
C414 C413 0.004000 -0.001491 -0.000980 0.000829
C414 C412 0.004000 -0.003519 -0.003023 0.005322
C413 C412 0.004000 -0.001646 0.000203 0.000466
C421 C426 0.004000 -0.002166 -0.000259 0.000206
C421 C425 0.004000 0.002803 -0.006503 -0.005144
C421 C423 0.004000 0.003918 -0.003327 0.000365
C421 C422 0.004000 0.000788 -0.001903 -0.001636
C426 C425 0.004000 -0.001206 -0.001087 0.002037
C426 C424 0.004000 0.004874 0.000077 0.003924
C426 C422 0.004000 -0.006884 -0.010350 0.004044
C425 C424 0.004000 0.002568 -0.001289 0.001530
C425 C423 0.004000 -0.008357 -0.008317 0.004626
C424 C423 0.004000 -0.001774 -0.000967 -0.000802
C424 C422 0.004000 0.003115 0.000037 0.003208
C423 C422 0.004000 -0.000436 -0.001409 -0.002402
C431 C432 0.004000 -0.000185 -0.001325 -0.000762
C431 C433 0.004000 0.005927 -0.002526 -0.003923
C431 C435 0.004000 -0.003904 -0.000828 -0.005605
C431 C436 0.004000 -0.000510 0.002118 -0.001173
C432 C433 0.004000 -0.000506 0.001210 -0.000870
C432 C434 0.004000 -0.004887 -0.002405 -0.006247
C432 C436 0.004000 0.004283 0.006820 -0.004518
C433 C434 0.004000 -0.000345 0.001578 0.001786
C433 C435 0.004000 0.006444 0.007762 -0.003263
C434 C435 0.004000 -0.000008 0.000598 -0.001291
C434 C436 0.004000 0.004794 0.002997 0.002639
C435 C436 0.004000 0.000752 -0.000564 -0.000706
C441 C446 0.004000 0.000241 -0.000460 0.000639
C441 C445 0.004000 -0.005787 0.005042 -0.001908
C441 C443 0.004000 0.002798 0.003954 -0.006076
C441 C442 0.004000 0.002434 0.000271 0.000712
C446 C445 0.004000 -0.000102 0.000525 -0.000206
C446 C444 0.004000 0.002369 0.000709 -0.004714
C446 C442 0.004000 -0.002505 -0.002651 -0.004647
C445 C444 0.004000 -0.002248 0.001076 0.001111
C445 C443 0.004000 -0.006626 -0.000548 -0.003134
C444 C443 0.004000 -0.001919 -0.002000 -0.001716
C444 C442 0.004000 -0.005619 -0.007016 -0.001488
C443 C442 0.004000 -0.001476 -0.001103 0.000363
